data_4342401
loop_
_publ_author_name
'Hu, Ziqi'
'Hao, Yajuan'
'Slanina, Zden\<ek'
'Gu, Zhenggen'
'Shi, Zujin'
'Uhl\'ik, Filip'
'Zhao, Yunfeng'
'Feng, Lai'

_publ_section_title
;
 Popular C82 Fullerene Cage Encapsulating a Divalent Metal Ion Sm(2+):
 Structure and Electrochemistry.
;
_journal_issue 5
_journal_name_full 'Inorganic chemistry'
_journal_page_first 2103
_journal_paper_doi 10.1021/ic5021884
_journal_volume 54
_journal_year 2015
_chemical_formula_moiety 'Sm C82, Ni N4 C36 H44, 0.87(C6H6), 0.13(CHCl3)'
_chemical_formula_sum 'C123.3 H49.3 Cl0.42 N4 Ni Sm'
_chemical_formula_weight 1810.34
_chemical_name_common Sm@C2v(9)-C82/NiOEP/0.87(bz)0.13(CF)
_chemical_name_systematic
;
 ?
;
_space_group_IT_number 12
_symmetry_cell_setting monoclinic
_symmetry_space_group_name_Hall '-C 2y'
_symmetry_space_group_name_H-M 'C 1 2/m 1'
_atom_sites_solution_hydrogens geom
_atom_sites_solution_primary direct
_atom_sites_solution_secondary difmap
_audit_creation_method SHELXL-97
_cell_angle_alpha 90.00
_cell_angle_beta 95.0520(10)
_cell_angle_gamma 90.00
_cell_formula_units_Z 4
_cell_length_a 25.3280(18)
_cell_length_b 15.1696(11)
_cell_length_c 19.7982(14)
_cell_measurement_temperature 90(2)
_cell_volume 7577.2(9)
_computing_cell_refinement 'Bruker SAINT'
_computing_data_collection 'Bruker APEX2'
_computing_data_reduction 'Bruker SAINT'
_computing_molecular_graphics 'Bruker SHELXTL'
_computing_publication_material 'Bruker SHELXTL'
_computing_structure_refinement 'SHELXL-97 (Sheldrick, 1997)'
_computing_structure_solution 'SHELXS-97 (Sheldrick, 2008)'
_diffrn_ambient_temperature 90(2)
_diffrn_measured_fraction_theta_full 0.994
_diffrn_measured_fraction_theta_max 0.994
_diffrn_radiation_monochromator graphite
_diffrn_radiation_source 'fine-focus sealed tube'
_diffrn_radiation_type MoK\a
_diffrn_radiation_wavelength 0.71073
_diffrn_reflns_av_R_equivalents 0.0289
_diffrn_reflns_av_sigmaI/netI 0.0237
_diffrn_reflns_limit_h_max 35
_diffrn_reflns_limit_h_min -35
_diffrn_reflns_limit_k_max 21
_diffrn_reflns_limit_k_min -21
_diffrn_reflns_limit_l_max 27
_diffrn_reflns_limit_l_min -27
_diffrn_reflns_number 49841
_diffrn_reflns_theta_full 29.57
_diffrn_reflns_theta_max 29.57
_diffrn_reflns_theta_min 4.26
_exptl_absorpt_coefficient_mu 1.097
_exptl_absorpt_correction_T_max 0.8796
_exptl_absorpt_correction_T_min 0.7487
_exptl_absorpt_correction_type multi-scan
_exptl_absorpt_process_details 'SADABS (Sheldrick 1996)'
_exptl_crystal_colour black
_exptl_crystal_density_diffrn 1.587
_exptl_crystal_density_method 'not measured'
_exptl_crystal_description block
_exptl_crystal_F_000 3657
_exptl_crystal_size_max 0.28
_exptl_crystal_size_mid 0.15
_exptl_crystal_size_min 0.12
_platon_squeeze_details
;
;
_refine_diff_density_max 1.951
_refine_diff_density_min -1.170
_refine_diff_density_rms 0.159
_refine_ls_extinction_method none
_refine_ls_goodness_of_fit_ref 1.909
_refine_ls_hydrogen_treatment constr
_refine_ls_matrix_type full
_refine_ls_number_parameters 1283
_refine_ls_number_reflns 10957
_refine_ls_number_restraints 6064
_refine_ls_restrained_S_all 1.952
_refine_ls_R_factor_all 0.1278
_refine_ls_R_factor_gt 0.1177
_refine_ls_shift/su_max 0.002
_refine_ls_shift/su_mean 0.000
_refine_ls_structure_factor_coef Fsqd
_refine_ls_weighting_details 'calc w=1/[\s^2^(Fo^2^)+(0.2000P)^2^+0.0000P] where P=(Fo^2^+2Fc^2^)/3'
_refine_ls_weighting_scheme calc
_refine_ls_wR_factor_gt 0.3804
_refine_ls_wR_factor_ref 0.3966
_reflns_number_gt 9314
_reflns_number_total 10957
_reflns_threshold_expression >2sigma(I)
_cod_data_source_file ic5021884_si_002.cif
_cod_data_source_block sm1023i_sq_d
_cod_depositor_comments
;
The following automatic conversions were performed:

'_symmetry_cell_setting' value 'Monoclinic' changed to 'monoclinic'
according to
/usr/data/users/saulius/crontab/automatic-downloads/rss-feeds/ACS/lib/dictionaries/cif_core.dic
dictionary named 'cif_core.dic' version 2.4.2 from 2011-04-26.

Automatic conversion script
Id: cif_fix_values 3008 2015-01-20 13:52:24Z robertas 

 Adding full bibliography for 4342401.cif.
;
_cod_original_sg_symbol_H-M 'C 2/m'
_cod_original_formula_sum 'C123.30 H49.30 Cl0.42 N4 Ni Sm'
_cod_database_code 4342401

loop_
_symmetry_equiv_pos_as_xyz
'x, y, z'
'-x, y, -z'
'x+1/2, y+1/2, z'
'-x+1/2, y+1/2, -z'
'-x, -y, -z'
'x, -y, z'
'-x+1/2, -y+1/2, -z'
'x+1/2, -y+1/2, z'

loop_
_atom_site_label
_atom_site_type_symbol
_atom_site_fract_x
_atom_site_fract_y
_atom_site_fract_z
_atom_site_U_iso_or_equiv
_atom_site_adp_type
_atom_site_occupancy
_atom_site_symmetry_multiplicity
_atom_site_calc_flag
_atom_site_refinement_flags
_atom_site_disorder_assembly
_atom_site_disorder_group
Ni Ni 0.980931(19) 0.0000 0.08151(3) 0.0147(2) Uani 1 2 d S . .
N1 N 1.03579(14) 0.0000 0.15744(19) 0.0174(7) Uani 1 2 d S . .
N2 N 0.92404(15) 0.0000 0.00801(19) 0.0177(7) Uani 1 2 d S . .
C3P C 1.01000(12) 0.1851(2) 0.12598(16) 0.0191(6) Uani 1 1 d . . .
C6P C 1.05837(13) 0.0720(2) 0.19147(16) 0.0199(6) Uani 1 1 d . . .
C5P C 1.04738(13) 0.1587(2) 0.17586(16) 0.0210(6) Uani 1 1 d . . .
H5P H 1.0669 0.2029 0.2012 0.025 Uiso 1 1 calc R . .
C2P C 0.99602(14) 0.2769(2) 0.11278(18) 0.0239(7) Uani 1 1 d . . .
C1P C 0.94759(12) 0.1854(2) 0.04276(16) 0.0187(6) Uani 1 1 d . . .
C4P C 0.95750(13) 0.2765(2) 0.06087(18) 0.0220(6) Uani 1 1 d . . .
C7P C 1.09482(13) 0.0445(3) 0.24824(16) 0.0231(7) Uani 1 1 d . . .
C15P C 0.89829(12) 0.0715(2) -0.02246(16) 0.0183(6) Uani 1 1 d . . .
C14P C 0.90975(12) 0.1588(2) -0.00700(16) 0.0197(6) Uani 1 1 d . . .
H14P H 0.8902 0.2030 -0.0324 0.024 Uiso 1 1 calc R . .
C16P C 0.85557(12) 0.0448(2) -0.07126(16) 0.0206(6) Uani 1 1 d . . .
N3 N 0.97976(9) 0.1293(2) 0.08270(12) 0.0180(6) Uani 1 1 d . . .
C17P C 0.81706(14) 0.1065(3) -0.10858(18) 0.0280(7) Uani 1 1 d . . .
H17A H 0.8009 0.0769 -0.1500 0.034 Uiso 1 1 calc R . .
H17B H 0.8363 0.1592 -0.1228 0.034 Uiso 1 1 calc R . .
C8P C 1.12312(15) 0.1066(3) 0.29806(19) 0.0292(8) Uani 1 1 d . . .
H8P1 H 1.1391 0.1548 0.2729 0.035 Uiso 1 1 calc R . .
H8P2 H 1.1523 0.0746 0.3240 0.035 Uiso 1 1 calc R . .
C12P C 0.92730(15) 0.3529(2) 0.0275(2) 0.0289(7) Uani 1 1 d . . .
H12A H 0.9235 0.3433 -0.0222 0.035 Uiso 1 1 calc R . .
H12B H 0.9481 0.4076 0.0364 0.035 Uiso 1 1 calc R . .
C10P C 1.01952(16) 0.3532(2) 0.1523(2) 0.0305(8) Uani 1 1 d . . .
H10A H 1.0128 0.4078 0.1255 0.037 Uiso 1 1 calc R . .
H10B H 1.0584 0.3451 0.1596 0.037 Uiso 1 1 calc R . .
C9P C 1.08694(17) 0.1467(3) 0.3476(2) 0.0339(8) Uani 1 1 d . . .
H9P1 H 1.1076 0.1860 0.3790 0.051 Uiso 1 1 calc R . .
H9P2 H 1.0713 0.0995 0.3732 0.051 Uiso 1 1 calc R . .
H9P3 H 1.0586 0.1803 0.3223 0.051 Uiso 1 1 calc R . .
C11P C 0.99682(19) 0.3643(3) 0.2218(2) 0.0413(10) Uani 1 1 d . . .
H11A H 1.0132 0.4156 0.2453 0.062 Uiso 1 1 calc R . .
H11B H 1.0045 0.3113 0.2492 0.062 Uiso 1 1 calc R . .
H11C H 0.9584 0.3729 0.2149 0.062 Uiso 1 1 calc R . .
C13P C 0.87218(17) 0.3659(3) 0.0520(3) 0.0402(10) Uani 1 1 d . . .
H13A H 0.8550 0.4169 0.0290 0.060 Uiso 1 1 calc R . .
H13B H 0.8755 0.3759 0.1011 0.060 Uiso 1 1 calc R . .
H13C H 0.8507 0.3131 0.0415 0.060 Uiso 1 1 calc R . .
C18P C 0.77332(16) 0.1354(4) -0.0653(2) 0.0412(10) Uani 1 1 d . . .
H18A H 0.7492 0.1758 -0.0914 0.062 Uiso 1 1 calc R . .
H18B H 0.7891 0.1653 -0.0245 0.062 Uiso 1 1 calc R . .
H18C H 0.7535 0.0836 -0.0521 0.062 Uiso 1 1 calc R . .
C01B C 0.8016(6) -0.1725(11) 0.1469(9) 0.060(4) Uani 0.2697(19) 1 d PDU . 21
C02B C 0.7866(6) -0.2340(11) 0.1994(8) 0.070(4) Uani 0.2697(19) 1 d PDU . 21
C03B C 0.8196(6) -0.2631(12) 0.2513(8) 0.067(4) Uani 0.2697(19) 1 d PDU . 21
C04B C 0.8698(6) -0.2377(10) 0.2613(8) 0.072(4) Uani 0.2697(19) 1 d PDU . 21
C05B C 0.8893(7) -0.1781(10) 0.2108(7) 0.052(4) Uani 0.2697(19) 1 d PDU . 21
C06B C 0.8532(5) -0.1495(11) 0.1591(8) 0.049(3) Uani 0.2697(19) 1 d PDU . 21
C07B C 0.8639(5) -0.0593(7) 0.1394(7) 0.054(3) Uani 0.2697(19) 1 d PDU . 21
C08B C 0.8198(4) 0.0000 0.1097(5) 0.044(2) Uani 0.539(4) 2 d SPDU . 21
C09B C 0.7668(6) -0.0302(8) 0.1031(7) 0.038(3) Uani 0.2697(19) 1 d PDU . 21
C10B C 0.7549(6) -0.1205(8) 0.1235(7) 0.047(4) Uani 0.2697(19) 1 d PDU . 21
C11B C 0.7109(6) -0.1497(10) 0.1609(7) 0.063(4) Uani 0.2697(19) 1 d PDU . 21
C12B C 0.7307(6) -0.2205(10) 0.2096(7) 0.0590(6) Uani 0.2697(19) 1 d PDU . 21
C13B C 0.7013(6) -0.2210(11) 0.2691(8) 0.071(4) Uani 0.2697(19) 1 d PDU . 21
C14B C 0.7410(6) -0.2557(14) 0.3248(8) 0.074(4) Uani 0.2697(19) 1 d PDU . 21
C15B C 0.7973(6) -0.2766(12) 0.3150(7) 0.050(3) Uani 0.2697(19) 1 d PDU . 21
C16B C 0.8285(6) -0.2543(12) 0.3799(8) 0.068(4) Uani 0.2697(19) 1 d PDU . 21
C17B C 0.8781(6) -0.2186(10) 0.3933(6) 0.054(4) Uani 0.2697(19) 1 d PDU . 21
C18B C 0.8986(6) -0.2222(10) 0.3269(6) 0.070(4) Uani 0.2697(19) 1 d PDU . 21
C19B C 0.9365(6) -0.1530(9) 0.3190(7) 0.061(3) Uani 0.2697(19) 1 d PDU . 21
C20B C 0.9316(7) -0.1247(8) 0.2477(8) 0.061(3) Uani 0.2697(19) 1 d PDU . 21
C21B C 0.9405(5) -0.0334(8) 0.2308(7) 0.056(3) Uani 0.2697(19) 1 d PDU . 21
C22B C 0.9071(4) 0.0000 0.1754(6) 0.050(3) Uani 0.539(4) 2 d SPDU . 21
C23B C 0.8880(5) 0.0919(8) 0.1654(6) 0.065(4) Uani 0.2697(19) 1 d PDU . 21
C24B C 0.8346(5) 0.0923(8) 0.1250(6) 0.0590(6) Uani 0.2697(19) 1 d PDU . 21
C25B C 0.7938(5) 0.1517(9) 0.1413(8) 0.041(3) Uani 0.2697(19) 1 d PDU . 21
C26B C 0.7396(4) 0.1177(8) 0.1341(7) 0.044(3) Uani 0.2697(19) 1 d PDU . 21
C27B C 0.7281(5) 0.0273(8) 0.1152(6) 0.045(3) Uani 0.2697(19) 1 d PDU . 21
C28B C 0.6804(4) 0.0000 0.1477(6) 0.069(4) Uani 0.539(4) 2 d SPDU . 21
C29B C 0.6715(5) -0.0827(8) 0.1735(7) 0.070(5) Uani 0.2697(19) 1 d PDU . 21
C30B C 0.6476(4) -0.0935(9) 0.2332(7) 0.060(3) Uani 0.2697(19) 1 d PDU . 21
C31B C 0.6634(5) -0.1634(8) 0.2817(7) 0.060(3) Uani 0.2697(19) 1 d PDU . 21
C32B C 0.6605(5) -0.1304(8) 0.3497(7) 0.066(4) Uani 0.2697(19) 1 d PDU . 21
C33B C 0.6999(5) -0.1619(9) 0.4045(7) 0.059(4) Uani 0.2697(19) 1 d PDU . 21
C34B C 0.7387(6) -0.2214(12) 0.3928(8) 0.077(4) Uani 0.2697(19) 1 d PDU . 21
C35B C 0.7925(6) -0.2192(11) 0.4285(7) 0.064(4) Uani 0.2697(19) 1 d PDU . 21
C36B C 0.8036(5) -0.1556(10) 0.4807(8) 0.0590(6) Uani 0.2697(19) 1 d PDU . 21
C37B C 0.8572(5) -0.1227(9) 0.4867(6) 0.053(4) Uani 0.2697(19) 1 d PDU . 21
C38B C 0.8922(6) -0.1584(8) 0.4408(6) 0.054(4) Uani 0.2697(19) 1 d PDU . 21
C39B C 0.9317(5) -0.0910(9) 0.4306(6) 0.061(5) Uani 0.2697(19) 1 d PDU . 21
C40B C 0.9538(8) -0.0861(8) 0.3694(7) 0.068(4) Uani 0.2697(19) 1 d PDU . 21
C41B C 0.9615(4) 0.0001 0.3472(6) 0.052(3) Uani 0.539(4) 2 d SPDU . 21
C42B C 0.9542(4) 0.0267(8) 0.2770(6) 0.050(4) Uani 0.2697(19) 1 d PDU . 21
C43B C 0.9381(5) 0.1181(9) 0.2706(6) 0.042(3) Uani 0.2697(19) 1 d PDU . 21
C44B C 0.9007(5) 0.1532(8) 0.2159(6) 0.049(4) Uani 0.2697(19) 1 d PDU . 21
C45B C 0.8602(4) 0.2189(9) 0.2278(6) 0.053(3) Uani 0.2697(19) 1 d PDU . 21
C46B C 0.8062(4) 0.2181(10) 0.1938(6) 0.050(3) Uani 0.2697(19) 1 d PDU . 21
C47B C 0.7625(5) 0.2460(9) 0.2334(6) 0.056(3) Uani 0.2697(19) 1 d PDU . 21
C48B C 0.7131(5) 0.2087(8) 0.2257(6) 0.0590(6) Uani 0.2697(19) 1 d PDU . 21
C49B C 0.7000(5) 0.1472(7) 0.1780(6) 0.054(4) Uani 0.2697(19) 1 d PDU . 21
C50B C 0.6636(5) 0.0745(8) 0.1874(7) 0.074(5) Uani 0.2697(19) 1 d PDU . 21
C51B C 0.6411(5) 0.0680(10) 0.2496(7) 0.065(4) Uani 0.2697(19) 1 d PDU . 21
C52B C 0.6324(4) -0.0185(8) 0.2708(6) 0.058(4) Uani 0.2697(19) 1 d PDU . 21
C53B C 0.6396(4) -0.0422(7) 0.3416(6) 0.065(4) Uani 0.2697(19) 1 d PDU . 21
C54B C 0.6513(5) 0.0170(7) 0.3915(6) 0.074(4) Uani 0.2697(19) 1 d PDU . 21
C55B C 0.6844(5) 0.0001 0.4482(6) 0.075(4) Uani 0.539(4) 2 d SPDU . 21
C56B C 0.7124(7) -0.0865(8) 0.4516(10) 0.087(5) Uani 0.2697(19) 1 d PDU . 21
C57B C 0.7635(6) -0.0874(7) 0.4938(10) 0.064(4) Uani 0.2697(19) 1 d PDU . 21
C58B C 0.7832(5) 0.0001 0.5157(6) 0.065(3) Uani 0.539(4) 2 d SPDU . 21
C59B C 0.8359(5) 0.0264(7) 0.5176(7) 0.064(4) Uani 0.2697(19) 1 d PDU . 21
C60B C 0.8739(5) -0.0337(8) 0.5048(5) 0.061(4) Uani 0.2697(19) 1 d PDU . 21
C61B C 0.9197(5) -0.0153(8) 0.4705(6) 0.064(4) Uani 0.2697(19) 1 d PDU . 21
C62B C 0.9241(9) 0.0726(10) 0.4487(10) 0.059(4) Uani 0.2697(19) 1 d PDU . 21
C63B C 0.9497(7) 0.0771(8) 0.3868(6) 0.060(4) Uani 0.2697(19) 1 d PDU . 21
C64B C 0.9355(6) 0.1494(8) 0.3392(7) 0.0590(6) Uani 0.2697(19) 1 d PDU . 21
C65B C 0.8992(6) 0.2091(9) 0.3544(7) 0.073(4) Uani 0.2697(19) 1 d PDU . 21
C66B C 0.8645(6) 0.2437(10) 0.3012(6) 0.069(4) Uani 0.2697(19) 1 d PDU . 21
C67B C 0.8198(5) 0.2679(9) 0.3325(7) 0.076(4) Uani 0.2697(19) 1 d PDU . 21
C68B C 0.7720(5) 0.2691(9) 0.3009(6) 0.070(4) Uani 0.2697(19) 1 d PDU . 21
C69B C 0.7264(5) 0.2443(10) 0.3361(6) 0.066(4) Uani 0.2697(19) 1 d PDU . 21
C70B C 0.6908(5) 0.2073(9) 0.2882(7) 0.058(3) Uani 0.2697(19) 1 d PDU . 21
C71B C 0.6557(6) 0.1356(9) 0.3017(6) 0.067(4) Uani 0.2697(19) 1 d PDU . 21
C72B C 0.6571(5) 0.1053(8) 0.3736(6) 0.067(3) Uani 0.2697(19) 1 d PDU . 21
C73B C 0.6935(6) 0.1426(8) 0.4216(8) 0.067(3) Uani 0.2697(19) 1 d PDU . 21
C74B C 0.7100(5) 0.0747(9) 0.4671(7) 0.078(4) Uani 0.2697(19) 1 d PDU . 21
C75B C 0.7554(5) 0.0774(9) 0.5005(8) 0.069(4) Uani 0.2697(19) 1 d PDU . 21
C76B C 0.7894(6) 0.1449(8) 0.4886(7) 0.067(4) Uani 0.2697(19) 1 d PDU . 21
C77B C 0.8396(5) 0.1138(8) 0.5001(6) 0.050(4) Uani 0.2697(19) 1 d PDU . 21
C78B C 0.8846(6) 0.1386(10) 0.4639(10) 0.059(4) Uani 0.2697(19) 1 d PDU . 21
C79B C 0.8764(6) 0.2115(10) 0.4154(7) 0.057(4) Uani 0.2697(19) 1 d PDU . 21
C80B C 0.8272(6) 0.2482(11) 0.4031(7) 0.070(4) Uani 0.2697(19) 1 d PDU . 21
C81B C 0.7830(7) 0.2171(14) 0.4400(9) 0.074(4) Uani 0.2697(19) 1 d PDU . 21
C82B C 0.7306(6) 0.2118(12) 0.4063(7) 0.064(4) Uani 0.2697(19) 1 d PDU . 21
C01H C 0.6596(11) 0.1524(15) 0.2557(10) 0.0590(6) Uani 0.2303(19) 1 d PDU . 22
C02H C 0.7005(8) 0.2079(15) 0.2282(10) 0.0590(6) Uani 0.2303(19) 1 d PDU . 22
C03H C 0.7376(8) 0.2512(16) 0.2679(8) 0.0590(6) Uani 0.2303(19) 1 d PDU . 22
C04H C 0.7387(7) 0.251(2) 0.3364(9) 0.0590(6) Uani 0.2303(19) 1 d PDU . 22
C05H C 0.6985(8) 0.2003(15) 0.3674(9) 0.0590(6) Uani 0.2303(19) 1 d PDU . 22
C06H C 0.6633(12) 0.1560(17) 0.3245(9) 0.0590(6) Uani 0.2303(19) 1 d PDU . 22
C07H C 0.6463(12) 0.0764(11) 0.3584(8) 0.0590(6) Uani 0.2303(19) 1 d PDU . 22
C08H C 0.6314(8) 0.0000 0.3125(7) 0.0590(6) Uani 0.461(4) 2 d SPDU . 22
C09H C 0.6333(8) 0.0000 0.2416(8) 0.0590(6) Uani 0.461(4) 2 d SPDU . 22
C10H C 0.6476(12) 0.0815(11) 0.2077(11) 0.0590(6) Uani 0.2303(19) 1 d PDU . 22
C11H C 0.6827(10) 0.0861(12) 0.1526(13) 0.0590(6) Uani 0.2303(19) 1 d PDU . 22
C12H C 0.7133(8) 0.1678(14) 0.1653(11) 0.0590(6) Uani 0.2303(19) 1 d PDU . 22
C13H C 0.7651(8) 0.1577(15) 0.1383(13) 0.0590(6) Uani 0.2303(19) 1 d PDU . 22
C14H C 0.8055(8) 0.215(2) 0.1824(11) 0.0590(6) Uani 0.2303(19) 1 d PDU . 22
C15H C 0.7892(7) 0.2567(18) 0.2450(9) 0.0590(6) Uani 0.2303(19) 1 d PDU . 22
C16H C 0.8381(7) 0.2553(19) 0.2942(8) 0.0590(6) Uani 0.2303(19) 1 d PDU . 22
C17H C 0.8417(7) 0.2436(17) 0.3636(9) 0.0590(6) Uani 0.2303(19) 1 d PDU . 22
C18H C 0.7863(6) 0.2524(16) 0.3806(9) 0.0590(6) Uani 0.2303(19) 1 d PDU . 22
C19H C 0.7763(7) 0.201(2) 0.4415(14) 0.0590(6) Uani 0.2303(19) 1 d PDU . 22
C20H C 0.7225(8) 0.1674(15) 0.4335(10) 0.0590(6) Uani 0.2303(19) 1 d PDU . 22
C21H C 0.7063(9) 0.0885(13) 0.4691(11) 0.0590(6) Uani 0.2303(19) 1 d PDU . 22
C22H C 0.6698(10) 0.0381(11) 0.4251(10) 0.0590(6) Uani 0.2303(19) 1 d PDU . 22
C23H C 0.6690(9) -0.0612(12) 0.4176(10) 0.0590(6) Uani 0.2303(19) 1 d PDU . 22
C24H C 0.6461(12) -0.0851(11) 0.3480(8) 0.0590(6) Uani 0.2303(19) 1 d PDU . 22
C25H C 0.6638(8) -0.1613(12) 0.3167(8) 0.041(4) Uani 0.2303(19) 1 d PDU . 22
C26H C 0.6613(10) -0.1525(14) 0.2430(9) 0.0590(6) Uani 0.2303(19) 1 d PDU . 22
C27H C 0.6487(10) -0.0701(12) 0.2097(9) 0.064(4) Uani 0.2303(19) 1 d PDU . 22
C28H C 0.6758(9) -0.0729(11) 0.1482(11) 0.070(5) Uani 0.2303(19) 1 d PDU . 22
C29H C 0.6968(6) 0.0000 0.1234(8) 0.062(4) Uani 0.461(4) 2 d SPDU . 22
C30H C 0.7467(6) 0.0000 0.1005(9) 0.054(4) Uani 0.461(4) 2 d SPDU . 22
C31H C 0.7776(6) 0.0833(9) 0.1077(10) 0.053(4) Uani 0.2303(19) 1 d PDU . 22
C32H C 0.8337(6) 0.0654(10) 0.1221(7) 0.0590(6) Uani 0.2303(19) 1 d PDU . 22
C33H C 0.8731(8) 0.1186(13) 0.1625(12) 0.0590(6) Uani 0.2303(19) 1 d PDU . 22
C34H C 0.8629(8) 0.1959(15) 0.1981(10) 0.0590(6) Uani 0.2303(19) 1 d PDU . 22
C35H C 0.8852(8) 0.2122(17) 0.2683(9) 0.0590(6) Uani 0.2303(19) 1 d PDU . 22
C36H C 0.9248(10) 0.1621(15) 0.3034(8) 0.0590(6) Uani 0.2303(19) 1 d PDU . 22
C37H C 0.9234(8) 0.1545(13) 0.3766(8) 0.0590(6) Uani 0.2303(19) 1 d PDU . 22
C38H C 0.8784(8) 0.1995(17) 0.4024(10) 0.0590(6) Uani 0.2303(19) 1 d PDU . 22
C39H C 0.8661(8) 0.1521(16) 0.4629(13) 0.0590(6) Uani 0.2303(19) 1 d PDU . 22
C40H C 0.8164(7) 0.1497(16) 0.4854(14) 0.0590(6) Uani 0.2303(19) 1 d PDU . 22
C41H C 0.7968(7) 0.0745(10) 0.5144(14) 0.0590(6) Uani 0.2303(19) 1 d PDU . 22
C42H C 0.7435(7) 0.0382(13) 0.4999(14) 0.0590(6) Uani 0.2303(19) 1 d PDU . 22
C43H C 0.7443(7) -0.0566(14) 0.4964(15) 0.0590(6) Uani 0.2303(19) 1 d PDU . 22
C44H C 0.7091(8) -0.1130(13) 0.4538(11) 0.0590(6) Uani 0.2303(19) 1 d PDU . 22
C45H C 0.7251(8) -0.1892(17) 0.4190(11) 0.0590(6) Uani 0.2303(19) 1 d PDU . 22
C46H C 0.7048(8) -0.2165(16) 0.3505(8) 0.0590(6) Uani 0.2303(19) 1 d PDU . 22
C47H C 0.7423(7) -0.2560(19) 0.3070(8) 0.0590(6) Uani 0.2303(19) 1 d PDU . 22
C48H C 0.7389(7) -0.2413(18) 0.2382(9) 0.0590(6) Uani 0.2303(19) 1 d PDU . 22
C49H C 0.7020(8) -0.1918(15) 0.2058(9) 0.0590(6) Uani 0.2303(19) 1 d PDU . 22
C50H C 0.7138(9) -0.1439(15) 0.1460(12) 0.0590(6) Uani 0.2303(19) 1 d PDU . 22
C51H C 0.7659(8) -0.1475(15) 0.1278(13) 0.0590(6) Uani 0.2303(19) 1 d PDU . 22
C52H C 0.7816(6) -0.0710(10) 0.0952(12) 0.0590(6) Uani 0.2303(19) 1 d PDU . 22
C53H C 0.8330(7) -0.0315(10) 0.1111(13) 0.0590(6) Uani 0.2303(19) 1 d PDU . 22
C54H C 0.8723(8) -0.0788(11) 0.1414(12) 0.0590(6) Uani 0.2303(19) 1 d PDU . 22
C55H C 0.9113(9) -0.0363(11) 0.1830(11) 0.0590(6) Uani 0.2303(19) 1 d PDU . 22
C56H C 0.9137(10) 0.0596(13) 0.1992(11) 0.0590(6) Uani 0.2303(19) 1 d PDU . 22
C57H C 0.9419(11) 0.0796(12) 0.2676(9) 0.0590(6) Uani 0.2303(19) 1 d PDU . 22
C58H C 0.9575(9) 0.0000 0.3085(8) 0.0590(6) Uani 0.461(4) 2 d SPDU . 22
C59H C 0.9545(8) 0.0000 0.3790(8) 0.0590(6) Uani 0.461(4) 2 d SPDU . 22
C60H C 0.9350(11) 0.0730(12) 0.4120(11) 0.0590(6) Uani 0.2303(19) 1 d PDU . 22
C61H C 0.9038(9) 0.0800(11) 0.4703(11) 0.0590(6) Uani 0.2303(19) 1 d PDU . 22
C62H C 0.8859(7) 0.0000 0.4905(10) 0.0590(6) Uani 0.461(4) 2 d SPDU . 22
C63H C 0.8332(6) 0.0000 0.5171(12) 0.0590(6) Uani 0.461(4) 2 d SPDU . 22
C64H C 0.8011(6) -0.0793(10) 0.5088(14) 0.0590(6) Uani 0.2303(19) 1 d PDU . 22
C65H C 0.8210(7) -0.1531(15) 0.4822(14) 0.0590(6) Uani 0.2303(19) 1 d PDU . 22
C66H C 0.7828(7) -0.200(2) 0.4400(14) 0.0590(6) Uani 0.2303(19) 1 d PDU . 22
C67H C 0.8128(7) -0.2465(17) 0.3964(10) 0.0590(6) Uani 0.2303(19) 1 d PDU . 22
C68H C 0.7938(7) -0.2715(19) 0.3344(8) 0.0590(6) Uani 0.2303(19) 1 d PDU . 22
C69H C 0.8269(7) -0.2652(18) 0.2802(8) 0.0590(6) Uani 0.2303(19) 1 d PDU . 22
C70H C 0.7919(7) -0.2498(17) 0.2234(9) 0.0590(6) Uani 0.2303(19) 1 d PDU . 22
C71H C 0.8081(7) -0.1988(16) 0.1678(11) 0.0590(6) Uani 0.2303(19) 1 d PDU . 22
C72H C 0.8621(8) -0.1612(14) 0.1686(12) 0.0590(6) Uani 0.2303(19) 1 d PDU . 22
C73H C 0.8960(10) -0.1756(16) 0.2260(11) 0.0590(6) Uani 0.2303(19) 1 d PDU . 22
C74H C 0.9275(9) -0.0987(12) 0.2308(9) 0.0590(6) Uani 0.2303(19) 1 d PDU . 22
C75H C 0.9504(11) -0.0852(9) 0.2916(8) 0.0590(6) Uani 0.2303(19) 1 d PDU . 22
C76H C 0.9370(10) -0.1348(13) 0.3473(9) 0.0590(6) Uani 0.2303(19) 1 d PDU . 22
C77H C 0.9413(9) -0.0816(10) 0.4041(9) 0.061(5) Uani 0.2303(19) 1 d PDU . 22
C78H C 0.9056(8) -0.0839(11) 0.4597(11) 0.066(4) Uani 0.2303(19) 1 d PDU . 22
C79H C 0.8709(9) -0.1597(15) 0.4583(13) 0.063(5) Uani 0.2303(19) 1 d PDU . 22
C80H C 0.8661(8) -0.2215(18) 0.4060(11) 0.0590(6) Uani 0.2303(19) 1 d PDU . 22
C81H C 0.9006(9) -0.2097(16) 0.3498(11) 0.068(5) Uani 0.2303(19) 1 d PDU . 22
C82H C 0.8820(8) -0.2328(17) 0.2824(10) 0.0590(6) Uani 0.2303(19) 1 d PDU . 22
Sm5 Sm 0.7649(4) 0.0000 0.3863(3) 0.043(3) Uani 0.102(6) 2 d SPU . 5
Sm3 Sm 0.8027(3) -0.1135(2) 0.3147(3) 0.037(2) Uani 0.083(4) 1 d PU . 5
Sm2 Sm 0.7730(4) -0.1060(2) 0.32263(16) 0.052(2) Uani 0.104(3) 1 d PU . 5
Sm4 Sm 0.7395(3) 0.0000 0.3588(5) 0.086(2) Uani 0.133(4) 2 d SPU . 5
Sm1 Sm 0.8087(2) -0.0955(4) 0.3567(4) 0.094(3) Uani 0.116(3) 1 d PU . 5
Sm6 Sm 0.7909(12) 0.0000 0.3997(7) 0.083(5) Uani 0.067(5) 2 d SPU . 5
Sm7 Sm 0.8319(7) -0.0923(9) 0.2897(7) 0.107(6) Uani 0.047(2) 1 d PU . 5
C01S C 0.8604(3) 0.5000 0.2358(4) 0.0352(14) Uani 0.868(8) 2 d SPU A 11
H01S H 0.8847 0.5000 0.2019 0.042 Uiso 0.868(8) 2 calc SPR A 11
C04S C 0.7884(3) 0.5000 0.3343(4) 0.0411(17) Uani 0.868(8) 2 d SPU A 11
H04S H 0.7638 0.5000 0.3679 0.049 Uiso 0.868(8) 2 calc SPR A 11
C02S C 0.8787(4) 0.5000 0.3051(5) 0.051(2) Uani 0.868(8) 2 d SPU A 11
H02S H 0.9157 0.5000 0.3183 0.061 Uiso 0.868(8) 2 calc SPR A 11
C05S C 0.7713(3) 0.5000 0.2659(4) 0.0389(16) Uani 0.868(8) 2 d SPU A 11
H05S H 0.7344 0.5000 0.2524 0.047 Uiso 0.868(8) 2 calc SPR A 11
C03S C 0.8439(4) 0.5000 0.3525(5) 0.049(2) Uani 0.868(8) 2 d SPU A 11
H03S H 0.8566 0.5000 0.3991 0.059 Uiso 0.868(8) 2 calc SPR A 11
C06S C 0.8061(3) 0.5000 0.2180(3) 0.0381(16) Uani 0.868(8) 2 d SPU A 11
H06S H 0.7932 0.5000 0.1714 0.046 Uiso 0.868(8) 2 calc SPR A 11
Cl21 Cl 0.8342(3) 0.5000 0.2053(3) 0.26(5) Uani 0.132(8) 2 d SPR . 12
Cl22 Cl 0.7524(3) 0.5000 0.3012(3) 0.059(5) Uani 0.132(8) 2 d SPR . 12
Cl23 Cl 0.8647(3) 0.5000 0.3516(3) 0.114(14) Uani 0.132(8) 2 d SPR . 12
C11S C 0.8171(3) 0.5356 0.2861(3) 0.057(7) Uani 0.132(8) 1 d PRU . 12
H11S H 0.8171 0.6075 0.2861 0.069 Uiso 0.132(8) 1 d PR A 12

loop_
_atom_site_aniso_label
_atom_site_aniso_U_11
_atom_site_aniso_U_22
_atom_site_aniso_U_33
_atom_site_aniso_U_23
_atom_site_aniso_U_13
_atom_site_aniso_U_12
Ni 0.0115(3) 0.0134(3) 0.0192(3) 0.000 0.0013(2) 0.000
N1 0.0140(16) 0.0173(18) 0.0206(16) 0.000 0.0002(13) 0.000
N2 0.0133(15) 0.0174(18) 0.0222(17) 0.000 0.0011(13) 0.000
C3P 0.0185(14) 0.0152(15) 0.0241(14) -0.0021(11) 0.0045(11) -0.0021(11)
C6P 0.0159(13) 0.0199(16) 0.0236(14) 0.0000(11) 0.0006(11) -0.0001(11)
C5P 0.0192(14) 0.0176(15) 0.0260(14) -0.0016(11) 0.0012(11) -0.0045(11)
C2P 0.0202(14) 0.0182(16) 0.0338(17) 0.0007(12) 0.0055(12) -0.0003(12)
C1P 0.0146(13) 0.0157(15) 0.0261(14) 0.0030(11) 0.0034(11) 0.0031(11)
C4P 0.0184(14) 0.0155(15) 0.0327(16) 0.0017(12) 0.0044(12) -0.0007(11)
C7P 0.0164(14) 0.0269(18) 0.0250(14) -0.0017(12) -0.0034(11) -0.0023(12)
C15P 0.0127(13) 0.0205(16) 0.0214(14) -0.0003(11) -0.0003(10) 0.0010(11)
C14P 0.0154(13) 0.0187(15) 0.0248(14) 0.0022(11) 0.0017(10) 0.0020(11)
C16P 0.0144(13) 0.0266(17) 0.0206(13) 0.0015(12) 0.0007(10) 0.0003(12)
N3 0.0129(11) 0.0193(14) 0.0216(12) 0.0005(9) 0.0000(9) 0.0009(9)
C17P 0.0206(15) 0.0328(19) 0.0297(17) 0.0035(14) -0.0028(12) 0.0022(14)
C8P 0.0267(17) 0.0274(18) 0.0319(17) -0.0015(14) -0.0061(13) -0.0069(14)
C12P 0.0257(16) 0.0180(16) 0.0432(19) 0.0044(14) 0.0051(14) 0.0042(13)
C10P 0.0289(17) 0.0163(16) 0.046(2) -0.0025(14) -0.0007(15) -0.0008(13)
C9P 0.039(2) 0.032(2) 0.0297(17) -0.0034(14) -0.0016(14) -0.0074(16)
C11P 0.042(2) 0.029(2) 0.053(2) -0.0156(18) 0.0026(19) -0.0014(17)
C13P 0.0291(19) 0.026(2) 0.066(3) -0.0026(18) 0.0051(18) 0.0116(16)
C18P 0.0229(17) 0.054(3) 0.047(2) 0.014(2) 0.0068(15) 0.0182(18)
C01B 0.069(8) 0.059(8) 0.053(8) -0.039(7) 0.011(7) 0.004(7)
C02B 0.082(8) 0.056(8) 0.071(8) -0.026(7) 0.005(8) 0.004(8)
C03B 0.078(8) 0.051(7) 0.071(8) -0.031(7) 0.007(7) 0.004(7)
C04B 0.083(8) 0.061(8) 0.070(8) -0.020(7) 0.000(8) 0.028(7)
C05B 0.057(7) 0.062(7) 0.037(6) -0.024(6) 0.002(6) 0.036(6)
C06B 0.057(7) 0.054(7) 0.040(6) -0.023(5) 0.030(5) 0.009(6)
C07B 0.060(6) 0.062(6) 0.046(6) 0.003(5) 0.038(5) 0.024(6)
C08B 0.059(6) 0.042(5) 0.034(4) 0.000 0.028(4) 0.000
C09B 0.053(7) 0.045(7) 0.018(5) -0.001(5) 0.005(5) 0.022(5)
C10B 0.062(8) 0.054(7) 0.026(6) -0.033(6) 0.001(6) -0.001(7)
C11B 0.062(7) 0.069(8) 0.054(7) -0.041(7) -0.010(7) -0.005(7)
C12B 0.0687(11) 0.0573(11) 0.0530(11) -0.0020(10) 0.0173(10) 0.0042(11)
C13B 0.073(7) 0.064(7) 0.077(7) -0.003(7) 0.014(7) -0.009(7)
C14B 0.078(8) 0.055(8) 0.091(9) -0.005(8) 0.021(8) -0.018(8)
C15B 0.056(7) 0.027(6) 0.063(7) -0.009(6) -0.013(6) -0.001(6)
C16B 0.084(8) 0.054(8) 0.068(8) 0.004(8) 0.010(8) 0.008(8)
C17B 0.071(7) 0.046(7) 0.044(7) 0.013(6) -0.006(7) 0.026(7)
C18B 0.083(8) 0.068(8) 0.056(8) -0.005(7) -0.015(8) 0.035(7)
C19B 0.054(5) 0.076(6) 0.055(6) -0.007(5) 0.016(5) 0.040(5)
C20B 0.054(5) 0.076(6) 0.055(6) -0.007(5) 0.016(5) 0.040(5)
C21B 0.053(6) 0.071(7) 0.048(6) -0.008(6) 0.029(5) 0.013(6)
C22B 0.046(5) 0.065(7) 0.045(5) 0.000 0.033(4) 0.000
C23B 0.072(8) 0.078(8) 0.049(7) 0.003(7) 0.028(7) -0.010(7)
C24B 0.0687(11) 0.0573(11) 0.0530(11) -0.0020(10) 0.0173(10) 0.0042(11)
C25B 0.059(7) 0.038(7) 0.028(6) 0.009(5) 0.004(6) -0.012(6)
C26B 0.048(7) 0.053(7) 0.031(6) 0.006(6) 0.000(6) 0.021(6)
C27B 0.048(7) 0.060(7) 0.025(5) 0.002(5) -0.004(6) 0.011(6)
C28B 0.056(7) 0.096(8) 0.050(7) 0.000 -0.027(6) 0.000
C29B 0.053(8) 0.092(8) 0.060(9) -0.032(8) -0.017(8) -0.003(8)
C30B 0.029(4) 0.081(6) 0.072(6) -0.019(6) 0.014(5) -0.040(5)
C31B 0.029(4) 0.081(6) 0.072(6) -0.019(6) 0.014(5) -0.040(5)
C32B 0.051(7) 0.074(8) 0.075(8) -0.008(8) 0.024(7) -0.024(7)
C33B 0.068(7) 0.065(7) 0.050(6) -0.007(6) 0.034(6) -0.006(6)
C34B 0.085(8) 0.069(8) 0.081(8) 0.013(8) 0.030(8) -0.013(8)
C35B 0.091(8) 0.049(8) 0.057(7) 0.028(7) 0.034(7) -0.009(7)
C36B 0.0687(11) 0.0573(11) 0.0530(11) -0.0020(10) 0.0173(10) 0.0042(11)
C37B 0.091(8) 0.053(7) 0.016(6) 0.016(5) 0.004(6) 0.021(7)
C38B 0.069(8) 0.048(7) 0.042(7) 0.022(6) -0.013(7) 0.007(7)
C39B 0.061(9) 0.066(8) 0.048(9) 0.008(8) -0.041(8) 0.018(7)
C40B 0.050(7) 0.090(8) 0.063(8) 0.007(7) -0.002(7) 0.025(7)
C41B 0.027(5) 0.078(7) 0.053(6) 0.000 0.007(5) 0.000
C42B 0.022(5) 0.065(8) 0.068(7) 0.010(6) 0.028(6) -0.001(5)
C43B 0.030(6) 0.060(8) 0.038(6) -0.001(6) 0.014(5) -0.027(6)
C44B 0.052(7) 0.052(7) 0.045(6) 0.007(6) 0.023(6) -0.011(6)
C45B 0.070(6) 0.040(6) 0.049(6) 0.010(5) 0.004(5) -0.020(5)
C46B 0.071(7) 0.033(6) 0.046(7) 0.021(6) 0.012(6) -0.005(6)
C47B 0.088(7) 0.029(6) 0.051(6) 0.015(5) 0.012(7) 0.023(7)
C48B 0.0687(11) 0.0573(11) 0.0530(11) -0.0020(10) 0.0173(10) 0.0042(11)
C49B 0.043(7) 0.060(7) 0.057(7) 0.036(6) -0.009(6) 0.025(6)
C50B 0.055(9) 0.106(9) 0.061(9) 0.019(8) 0.000(8) 0.017(8)
C51B 0.047(7) 0.079(8) 0.068(7) 0.026(7) 0.006(7) 0.011(7)
C52B 0.011(4) 0.074(9) 0.088(8) 0.009(7) -0.003(6) -0.008(6)
C53B 0.023(6) 0.098(8) 0.079(8) -0.001(7) 0.024(6) -0.012(6)
C54B 0.067(7) 0.087(8) 0.071(7) -0.001(7) 0.026(6) 0.006(7)
C55B 0.081(7) 0.086(8) 0.064(7) 0.000 0.040(6) 0.000
C56B 0.100(8) 0.096(9) 0.072(8) 0.005(8) 0.044(8) -0.010(8)
C57B 0.078(8) 0.065(8) 0.055(7) 0.005(7) 0.038(7) 0.007(7)
C58B 0.107(7) 0.059(6) 0.035(5) 0.000 0.032(5) 0.000
C59B 0.115(8) 0.055(7) 0.019(5) -0.007(6) -0.014(6) -0.019(7)
C60B 0.083(8) 0.069(7) 0.023(5) 0.026(5) -0.029(6) -0.020(7)
C61B 0.083(7) 0.048(8) 0.051(6) -0.017(6) -0.040(6) 0.013(7)
C62B 0.060(8) 0.072(9) 0.046(8) -0.008(8) 0.003(7) 0.001(8)
C63B 0.046(7) 0.087(8) 0.050(8) -0.001(7) 0.012(7) -0.018(7)
C64B 0.0687(11) 0.0573(11) 0.0530(11) -0.0020(10) 0.0173(10) 0.0042(11)
C65B 0.085(8) 0.067(8) 0.065(8) -0.005(7) 0.003(7) -0.016(8)
C66B 0.089(8) 0.046(7) 0.071(8) 0.009(7) 0.002(8) -0.010(8)
C67B 0.103(9) 0.054(8) 0.071(8) -0.009(7) 0.014(8) -0.008(8)
C68B 0.094(8) 0.047(7) 0.070(7) 0.002(7) 0.015(7) 0.017(7)
C69B 0.079(8) 0.043(7) 0.078(8) -0.007(7) 0.011(7) 0.046(7)
C70B 0.069(7) 0.051(7) 0.056(6) 0.005(6) 0.018(6) 0.029(6)
C71B 0.058(8) 0.071(8) 0.074(8) 0.006(8) 0.019(7) 0.027(7)
C72B 0.068(5) 0.076(6) 0.064(5) -0.008(5) 0.043(5) 0.029(5)
C73B 0.068(5) 0.076(6) 0.064(5) -0.008(5) 0.043(5) 0.029(5)
C74B 0.093(8) 0.088(8) 0.061(7) -0.017(7) 0.057(6) 0.010(7)
C75B 0.105(8) 0.070(8) 0.039(6) -0.016(7) 0.044(7) 0.004(8)
C76B 0.092(8) 0.063(8) 0.048(7) -0.038(6) 0.019(7) 0.006(7)
C77B 0.085(8) 0.051(7) 0.014(5) -0.014(5) 0.002(6) -0.019(7)
C78B 0.063(8) 0.057(8) 0.054(7) -0.033(7) -0.004(7) 0.002(7)
C79B 0.077(8) 0.050(7) 0.046(7) -0.035(6) 0.008(7) -0.025(7)
C80B 0.094(8) 0.054(7) 0.061(7) -0.023(7) 0.004(7) -0.005(7)
C81B 0.100(8) 0.061(8) 0.065(7) -0.037(7) 0.019(7) 0.016(7)
C82B 0.082(7) 0.061(7) 0.054(6) -0.017(6) 0.033(6) 0.026(7)
C01H 0.0687(11) 0.0573(11) 0.0530(11) -0.0020(10) 0.0173(10) 0.0042(11)
C02H 0.0687(11) 0.0573(11) 0.0530(11) -0.0020(10) 0.0173(10) 0.0042(11)
C03H 0.0687(11) 0.0573(11) 0.0530(11) -0.0020(10) 0.0173(10) 0.0042(11)
C04H 0.0687(11) 0.0573(11) 0.0530(11) -0.0020(10) 0.0173(10) 0.0042(11)
C05H 0.0687(11) 0.0573(11) 0.0530(11) -0.0020(10) 0.0173(10) 0.0042(11)
C06H 0.0687(11) 0.0573(11) 0.0530(11) -0.0020(10) 0.0173(10) 0.0042(11)
C07H 0.0687(11) 0.0573(11) 0.0530(11) -0.0020(10) 0.0173(10) 0.0042(11)
C08H 0.0687(11) 0.0573(11) 0.0530(11) -0.0020(10) 0.0173(10) 0.0042(11)
C09H 0.0687(11) 0.0573(11) 0.0530(11) -0.0020(10) 0.0173(10) 0.0042(11)
C10H 0.0687(11) 0.0573(11) 0.0530(11) -0.0020(10) 0.0173(10) 0.0042(11)
C11H 0.0687(11) 0.0573(11) 0.0530(11) -0.0020(10) 0.0173(10) 0.0042(11)
C12H 0.0687(11) 0.0573(11) 0.0530(11) -0.0020(10) 0.0173(10) 0.0042(11)
C13H 0.0687(11) 0.0573(11) 0.0530(11) -0.0020(10) 0.0173(10) 0.0042(11)
C14H 0.0687(11) 0.0573(11) 0.0530(11) -0.0020(10) 0.0173(10) 0.0042(11)
C15H 0.0687(11) 0.0573(11) 0.0530(11) -0.0020(10) 0.0173(10) 0.0042(11)
C16H 0.0687(11) 0.0573(11) 0.0530(11) -0.0020(10) 0.0173(10) 0.0042(11)
C17H 0.0687(11) 0.0573(11) 0.0530(11) -0.0020(10) 0.0173(10) 0.0042(11)
C18H 0.0687(11) 0.0573(11) 0.0530(11) -0.0020(10) 0.0173(10) 0.0042(11)
C19H 0.0687(11) 0.0573(11) 0.0530(11) -0.0020(10) 0.0173(10) 0.0042(11)
C20H 0.0687(11) 0.0573(11) 0.0530(11) -0.0020(10) 0.0173(10) 0.0042(11)
C21H 0.0687(11) 0.0573(11) 0.0530(11) -0.0020(10) 0.0173(10) 0.0042(11)
C22H 0.0687(11) 0.0573(11) 0.0530(11) -0.0020(10) 0.0173(10) 0.0042(11)
C23H 0.0687(11) 0.0573(11) 0.0530(11) -0.0020(10) 0.0173(10) 0.0042(11)
C24H 0.0687(11) 0.0573(11) 0.0530(11) -0.0020(10) 0.0173(10) 0.0042(11)
C25H 0.040(7) 0.038(7) 0.047(7) -0.002(7) 0.011(7) -0.032(6)
C26H 0.0687(11) 0.0573(11) 0.0530(11) -0.0020(10) 0.0173(10) 0.0042(11)
C27H 0.030(7) 0.095(9) 0.062(8) -0.001(8) -0.021(7) -0.017(7)
C28H 0.062(8) 0.090(9) 0.052(8) -0.017(8) -0.026(8) -0.002(8)
C29H 0.059(8) 0.088(8) 0.037(7) 0.000 -0.016(7) 0.000
C30H 0.068(9) 0.068(9) 0.025(6) 0.000 0.002(7) 0.000
C31H 0.070(7) 0.063(7) 0.028(6) 0.003(6) 0.009(6) 0.004(7)
C32H 0.0687(11) 0.0573(11) 0.0530(11) -0.0020(10) 0.0173(10) 0.0042(11)
C33H 0.0687(11) 0.0573(11) 0.0530(11) -0.0020(10) 0.0173(10) 0.0042(11)
C34H 0.0687(11) 0.0573(11) 0.0530(11) -0.0020(10) 0.0173(10) 0.0042(11)
C35H 0.0687(11) 0.0573(11) 0.0530(11) -0.0020(10) 0.0173(10) 0.0042(11)
C36H 0.0687(11) 0.0573(11) 0.0530(11) -0.0020(10) 0.0173(10) 0.0042(11)
C37H 0.0687(11) 0.0573(11) 0.0530(11) -0.0020(10) 0.0173(10) 0.0042(11)
C38H 0.0687(11) 0.0573(11) 0.0530(11) -0.0020(10) 0.0173(10) 0.0042(11)
C39H 0.0687(11) 0.0573(11) 0.0530(11) -0.0020(10) 0.0173(10) 0.0042(11)
C40H 0.0687(11) 0.0573(11) 0.0530(11) -0.0020(10) 0.0173(10) 0.0042(11)
C41H 0.0687(11) 0.0573(11) 0.0530(11) -0.0020(10) 0.0173(10) 0.0042(11)
C42H 0.0687(11) 0.0573(11) 0.0530(11) -0.0020(10) 0.0173(10) 0.0042(11)
C43H 0.0687(11) 0.0573(11) 0.0530(11) -0.0020(10) 0.0173(10) 0.0042(11)
C44H 0.0687(11) 0.0573(11) 0.0530(11) -0.0020(10) 0.0173(10) 0.0042(11)
C45H 0.0687(11) 0.0573(11) 0.0530(11) -0.0020(10) 0.0173(10) 0.0042(11)
C46H 0.0687(11) 0.0573(11) 0.0530(11) -0.0020(10) 0.0173(10) 0.0042(11)
C47H 0.0687(11) 0.0573(11) 0.0530(11) -0.0020(10) 0.0173(10) 0.0042(11)
C48H 0.0687(11) 0.0573(11) 0.0530(11) -0.0020(10) 0.0173(10) 0.0042(11)
C49H 0.0687(11) 0.0573(11) 0.0530(11) -0.0020(10) 0.0173(10) 0.0042(11)
C50H 0.0687(11) 0.0573(11) 0.0530(11) -0.0020(10) 0.0173(10) 0.0042(11)
C51H 0.0687(11) 0.0573(11) 0.0530(11) -0.0020(10) 0.0173(10) 0.0042(11)
C52H 0.0687(11) 0.0573(11) 0.0530(11) -0.0020(10) 0.0173(10) 0.0042(11)
C53H 0.0687(11) 0.0573(11) 0.0530(11) -0.0020(10) 0.0173(10) 0.0042(11)
C54H 0.0687(11) 0.0573(11) 0.0530(11) -0.0020(10) 0.0173(10) 0.0042(11)
C55H 0.0687(11) 0.0573(11) 0.0530(11) -0.0020(10) 0.0173(10) 0.0042(11)
C56H 0.0687(11) 0.0573(11) 0.0530(11) -0.0020(10) 0.0173(10) 0.0042(11)
C57H 0.0687(11) 0.0573(11) 0.0530(11) -0.0020(10) 0.0173(10) 0.0042(11)
C58H 0.0687(11) 0.0573(11) 0.0530(11) -0.0020(10) 0.0173(10) 0.0042(11)
C59H 0.0687(11) 0.0573(11) 0.0530(11) -0.0020(10) 0.0173(10) 0.0042(11)
C60H 0.0687(11) 0.0573(11) 0.0530(11) -0.0020(10) 0.0173(10) 0.0042(11)
C61H 0.0687(11) 0.0573(11) 0.0530(11) -0.0020(10) 0.0173(10) 0.0042(11)
C62H 0.0687(11) 0.0573(11) 0.0530(11) -0.0020(10) 0.0173(10) 0.0042(11)
C63H 0.0687(11) 0.0573(11) 0.0530(11) -0.0020(10) 0.0173(10) 0.0042(11)
C64H 0.0687(11) 0.0573(11) 0.0530(11) -0.0020(10) 0.0173(10) 0.0042(11)
C65H 0.0687(11) 0.0573(11) 0.0530(11) -0.0020(10) 0.0173(10) 0.0042(11)
C66H 0.0687(11) 0.0573(11) 0.0530(11) -0.0020(10) 0.0173(10) 0.0042(11)
C67H 0.0687(11) 0.0573(11) 0.0530(11) -0.0020(10) 0.0173(10) 0.0042(11)
C68H 0.0687(11) 0.0573(11) 0.0530(11) -0.0020(10) 0.0173(10) 0.0042(11)
C69H 0.0687(11) 0.0573(11) 0.0530(11) -0.0020(10) 0.0173(10) 0.0042(11)
C70H 0.0687(11) 0.0573(11) 0.0530(11) -0.0020(10) 0.0173(10) 0.0042(11)
C71H 0.0687(11) 0.0573(11) 0.0530(11) -0.0020(10) 0.0173(10) 0.0042(11)
C72H 0.0687(11) 0.0573(11) 0.0530(11) -0.0020(10) 0.0173(10) 0.0042(11)
C73H 0.0687(11) 0.0573(11) 0.0530(11) -0.0020(10) 0.0173(10) 0.0042(11)
C74H 0.0687(11) 0.0573(11) 0.0530(11) -0.0020(10) 0.0173(10) 0.0042(11)
C75H 0.0687(11) 0.0573(11) 0.0530(11) -0.0020(10) 0.0173(10) 0.0042(11)
C76H 0.0687(11) 0.0573(11) 0.0530(11) -0.0020(10) 0.0173(10) 0.0042(11)
C77H 0.049(8) 0.091(9) 0.039(9) 0.015(8) -0.016(8) 0.035(8)
C78H 0.076(8) 0.068(8) 0.048(7) 0.014(7) -0.031(7) 0.007(7)
C79H 0.087(9) 0.056(8) 0.044(8) 0.018(7) -0.011(8) 0.015(8)
C80H 0.0687(11) 0.0573(11) 0.0530(11) -0.0020(10) 0.0173(10) 0.0042(11)
C81H 0.077(8) 0.068(8) 0.054(8) -0.004(8) -0.011(8) 0.038(8)
C82H 0.0687(11) 0.0573(11) 0.0530(11) -0.0020(10) 0.0173(10) 0.0042(11)
Sm5 0.043(5) 0.061(3) 0.029(3) 0.000 0.025(3) 0.000
Sm3 0.038(4) 0.0150(14) 0.058(3) 0.0027(12) 0.0004(18) -0.0048(12)
Sm2 0.077(5) 0.0273(14) 0.0502(17) 0.0106(10) 0.0015(16) -0.0255(19)
Sm4 0.044(3) 0.141(5) 0.078(5) 0.000 0.039(3) 0.000
Sm1 0.126(4) 0.058(3) 0.096(5) 0.046(3) -0.007(3) 0.016(2)
Sm6 0.098(14) 0.125(9) 0.032(4) 0.000 0.039(6) 0.000
Sm7 0.129(11) 0.068(7) 0.127(10) -0.005(6) 0.037(8) 0.043(8)
C01S 0.034(3) 0.033(3) 0.039(3) 0.000 0.007(3) 0.000
C04S 0.046(4) 0.050(4) 0.028(3) 0.000 0.007(3) 0.000
C02S 0.038(4) 0.063(6) 0.048(4) 0.000 -0.014(3) 0.000
C05S 0.036(3) 0.046(4) 0.034(3) 0.000 -0.001(3) 0.000
C03S 0.043(6) 0.074(6) 0.028(4) 0.000 -0.014(3) 0.000
C06S 0.038(4) 0.049(4) 0.026(3) 0.000 -0.004(3) 0.000
Cl21 0.057(16) 0.66(15) 0.064(15) 0.000 -0.007(13) 0.000
Cl22 0.049(8) 0.083(12) 0.050(8) 0.000 0.024(7) 0.000
Cl23 0.063(18) 0.17(3) 0.09(2) 0.000 -0.045(17) 0.000
C11S 0.049(13) 0.065(15) 0.059(14) -0.006(13) 0.006(12) 0.016(12)

loop_
_atom_type_symbol
_atom_type_description
_atom_type_scat_dispersion_real
_atom_type_scat_dispersion_imag
_atom_type_scat_source
C C 0.0033 0.0016 'International Tables Vol C Tables 4.2.6.8 and 6.1.1.4'
H H 0.0000 0.0000 'International Tables Vol C Tables 4.2.6.8 and 6.1.1.4'
N N 0.0061 0.0033 'International Tables Vol C Tables 4.2.6.8 and 6.1.1.4'
Ni Ni 0.3393 1.1124 'International Tables Vol C Tables 4.2.6.8 and 6.1.1.4'
Sm Sm -0.1638 3.4418 'International Tables Vol C Tables 4.2.6.8 and 6.1.1.4'
Cs Cs -0.3680 2.1192 'International Tables Vol C Tables 4.2.6.8 and 6.1.1.4'
Cl Cl 0.1484 0.1585 'International Tables Vol C Tables 4.2.6.8 and 6.1.1.4'

loop_
_geom_angle_atom_site_label_1
_geom_angle_atom_site_label_2
_geom_angle_atom_site_label_3
_geom_angle
_geom_angle_site_symmetry_1
_geom_angle_site_symmetry_3
N1 Ni N2 177.85(15) . .
N1 Ni N3 90.07(7) . .
N2 Ni N3 89.88(7) . .
N1 Ni C22B 87.7(3) . .
N2 Ni C22B 90.2(3) . .
N3 Ni C22B 88.86(7) . .
C6P N1 Ni 127.65(18) . .
C15P N2 Ni 127.99(18) . .
C5P C3P N3 125.3(3) . .
C5P C3P C2P 123.5(3) . .
N3 C3P C2P 111.1(3) . .
C5P C6P N1 125.5(3) . .
C5P C6P C7P 123.5(3) . .
N1 C6P C7P 111.0(3) . .
C3P C5P C6P 123.8(3) . .
C4P C2P C3P 106.3(3) . .
C4P C2P C10P 129.0(3) . .
C3P C2P C10P 124.7(3) . .
C14P C1P N3 124.8(3) . .
C14P C1P C4P 123.6(3) . .
N3 C1P C4P 111.5(3) . .
C2P C4P C1P 106.9(3) . .
C2P C4P C12P 129.3(3) . .
C1P C4P C12P 123.8(3) . .
C6P C7P C8P 124.2(3) . .
N2 C15P C14P 125.1(3) . .
N2 C15P C16P 111.8(3) . .
C14P C15P C16P 123.1(3) . .
C1P C14P C15P 124.0(3) . .
C15P C16P C17P 124.9(3) . .
C1P N3 C3P 104.2(3) . .
C1P N3 Ni 128.2(2) . .
C3P N3 Ni 127.6(2) . .
C16P C17P C18P 112.1(3) . .
C7P C8P C9P 113.2(3) . .
C4P C12P C13P 113.6(3) . .
C2P C10P C11P 112.8(3) . .
C06B C01B C10B 131.2(14) . .
C06B C01B C02B 110.0(14) . .
C10B C01B C02B 108.4(7) . .
C03B C02B C12B 119.1(13) . .
C03B C02B C01B 124.6(14) . .
C12B C02B C01B 108.7(7) . .
C04B C03B C02B 122.9(17) . .
C04B C03B C15B 110.8(13) . .
C02B C03B C15B 116.8(12) . .
C03B C04B C18B 125.4(13) . .
C03B C04B C05B 116.9(14) . .
C18B C04B C05B 109.7(7) . .
C06B C05B C04B 117.3(13) . .
C06B C05B C20B 126.7(13) . .
C04B C05B C20B 105.8(7) . .
C01B C06B C05B 128.1(16) . .
C01B C06B C07B 113.2(12) . .
C05B C06B C07B 111.5(13) . .
C06B C07B C08B 121.0(9) . .
C06B C07B C22B 124.6(9) . .
C08B C07B C22B 107.6(6) . .
C09B C08B C24B 123.3(7) . .
C09B C08B C07B 120.4(7) . .
C24B C08B C07B 108.6(7) . .
C27B C09B C08B 118.2(11) . .
C27B C09B C10B 112.7(11) . .
C08B C09B C10B 119.5(11) . .
C11B C10B C01B 107.9(7) . .
C11B C10B C09B 127.4(11) . .
C01B C10B C09B 114.3(12) . .
C10B C11B C29B 116.0(12) . .
C10B C11B C12B 108.5(7) . .
C29B C11B C12B 125.6(11) . .
C13B C12B C02B 133.3(12) . .
C13B C12B C11B 111.1(12) . .
C02B C12B C11B 106.5(7) . .
C31B C13B C12B 125.2(15) . .
C31B C13B C14B 122.1(11) . .
C12B C13B C14B 103.7(12) . .
C34B C14B C15B 108.3(7) . .
C34B C14B C13B 118.2(12) . .
C15B C14B C13B 124.0(12) . .
C16B C15B C14B 106.4(7) . .
C16B C15B C03B 120.2(12) . .
C14B C15B C03B 122.5(12) . .
C17B C16B C35B 109.7(12) . .
C17B C16B C15B 131.7(13) . .
C35B C16B C15B 109.4(7) . .
C38B C17B C16B 126.1(13) . .
C38B C17B C18B 124.5(13) . .
C16B C17B C18B 101.8(12) . .
C19B C18B C04B 107.9(7) . .
C19B C18B C17B 111.4(12) . .
C04B C18B C17B 128.5(11) . .
C18B C19B C20B 108.4(7) . .
C18B C19B C40B 126.4(12) . .
C20B C19B C40B 116.6(12) . .
C21B C20B C19B 120.0(13) . .
C21B C20B C05B 121.9(13) . .
C19B C20B C05B 108.1(7) . .
C42B C21B C22B 113.1(11) . .
C42B C21B C20B 122.6(13) . .
C22B C21B C20B 115.3(11) . .
C21B C22B C23B 127.2(8) . .
C21B C22B C07B 119.9(6) . .
C23B C22B C07B 106.1(7) . .
C21B C22B Ni 97.4(5) . .
C23B C22B Ni 98.2(5) . .
C07B C22B Ni 100.6(5) . .
C44B C23B C22B 118.9(10) . .
C44B C23B C24B 121.4(10) . .
C22B C23B C24B 109.9(7) . .
C25B C24B C08B 118.0(9) . .
C25B C24B C23B 120.9(9) . .
C08B C24B C23B 107.8(7) . .
C24B C25B C46B 118.7(10) . .
C24B C25B C26B 116.5(11) . .
C46B C25B C26B 117.0(11) . .
C27B C26B C49B 108.3(7) . .
C27B C26B C25B 121.7(10) . .
C49B C26B C25B 121.6(11) . .
C09B C27B C26B 121.9(11) . .
C09B C27B C28B 122.0(10) . .
C26B C27B C28B 107.8(7) . .
C29B C28B C50B 116.0(11) . .
C29B C28B C27B 125.6(8) . .
C50B C28B C27B 107.8(6) . .
C30B C29B C28B 121.4(12) . .
C30B C29B C11B 114.8(11) . .
C28B C29B C11B 115.6(10) . .
C29B C30B C52B 120.5(10) . .
C29B C30B C31B 122.1(9) . .
C52B C30B C31B 107.9(7) . .
C13B C31B C32B 119.8(10) . .
C13B C31B C30B 120.8(11) . .
C32B C31B C30B 109.1(7) . .
C31B C32B C53B 105.4(7) . .
C31B C32B C33B 118.9(10) . .
C53B C32B C33B 126.5(9) . .
C34B C33B C32B 122.3(13) . .
C34B C33B C56B 119.7(11) . .
C32B C33B C56B 107.5(10) . .
C33B C34B C14B 118.8(12) . .
C33B C34B C35B 123.3(11) . .
C14B C34B C35B 109.9(7) . .
C36B C35B C34B 118.4(11) . .
C36B C35B C16B 128.5(11) . .
C34B C35B C16B 106.0(7) . .
C35B C36B C37B 114.7(10) . .
C35B C36B C57B 120.3(11) . .
C37B C36B C57B 113.4(12) . .
C38B C37B C36B 116.7(9) . .
C38B C37B C60B 109.0(7) . .
C36B C37B C60B 126.5(11) . .
C17B C38B C37B 124.2(11) . .
C17B C38B C39B 121.7(10) . .
C37B C38B C39B 107.2(7) . .
C40B C39B C61B 123.9(11) . .
C40B C39B C38B 119.8(11) . .
C61B C39B C38B 107.7(7) . .
C39B C40B C41B 114.0(13) . .
C39B C40B C19B 116.1(13) . .
C41B C40B C19B 118.4(11) . .
C40B C41B C42B 123.8(10) . .
C40B C41B C63B 122.7(10) . .
C42B C41B C63B 106.2(6) . .
C21B C42B C41B 118.5(10) . .
C21B C42B C43B 123.2(12) . .
C41B C42B C43B 111.3(7) . .
C42B C43B C64B 105.6(7) . .
C42B C43B C44B 124.6(11) . .
C64B C43B C44B 119.5(11) . .
C23B C44B C45B 116.9(10) . .
C23B C44B C43B 112.5(11) . .
C45B C44B C43B 122.8(11) . .
C44B C45B C46B 123.8(10) . .
C44B C45B C66B 109.6(11) . .
C46B C45B C66B 115.7(10) . .
C25B C46B C45B 117.7(10) . .
C25B C46B C47B 116.8(10) . .
C45B C46B C47B 117.8(9) . .
C48B C47B C68B 107.1(7) . .
C48B C47B C46B 122.9(10) . .
C68B C47B C46B 120.7(10) . .
C49B C48B C47B 122.1(10) . .
C49B C48B C70B 120.8(10) . .
C47B C48B C70B 110.0(7) . .
C48B C49B C26B 119.4(10) . .
C48B C49B C50B 123.6(10) . .
C26B C49B C50B 108.6(7) . .
C51B C50B C28B 125.2(10) . .
C51B C50B C49B 118.3(11) . .
C28B C50B C49B 107.4(7) . .
C52B C51B C50B 114.5(12) . .
C52B C51B C71B 118.6(11) . .
C50B C51B C71B 117.8(11) . .
C51B C52B C30B 122.2(9) . .
C51B C52B C53B 120.8(10) . .
C30B C52B C53B 106.9(7) . .
C54B C53B C32B 118.8(9) . .
C54B C53B C52B 123.2(8) . .
C32B C53B C52B 110.7(7) . .
C53B C54B C55B 123.8(10) . .
C53B C54B C72B 118.2(9) . .
C55B C54B C72B 108.6(7) . .
C74B C55B C54B 108.5(7) . .
C74B C55B C56B 120.9(11) . .
C54B C55B C56B 117.3(10) . .
C57B C56B C55B 115.1(12) . .
C57B C56B C33B 118.2(10) . .
C55B C56B C33B 124.9(10) . .
C58B C57B C56B 114.5(12) . .
C58B C57B C36B 117.5(11) . .
C56B C57B C36B 119.0(10) . .
C75B C58B C59B 103.3(6) . .
C75B C58B C57B 123.2(11) . .
C59B C58B C57B 124.6(10) . .
C60B C59B C77B 122.2(10) . .
C60B C59B C58B 119.5(10) . .
C77B C59B C58B 110.9(7) . .
C59B C60B C61B 125.1(11) . .
C59B C60B C37B 118.2(11) . .
C61B C60B C37B 107.3(7) . .
C62B C61B C60B 114.8(13) . .
C62B C61B C39B 124.2(10) . .
C60B C61B C39B 109.0(7) . .
C61B C62B C63B 111.0(11) . .
C61B C62B C78B 120.8(14) . .
C63B C62B C78B 120.6(13) . .
C41B C63B C62B 123.5(11) . .
C41B C63B C64B 107.8(7) . .
C62B C63B C64B 118.6(11) . .
C65B C64B C43B 121.3(12) . .
C65B C64B C63B 119.5(11) . .
C43B C64B C63B 109.2(7) . .
C64B C65B C79B 123.9(11) . .
C64B C65B C66B 118.5(11) . .
C79B C65B C66B 111.2(7) . .
C67B C66B C65B 104.1(7) . .
C67B C66B C45B 120.6(12) . .
C65B C66B C45B 128.2(11) . .
C68B C67B C66B 123.0(12) . .
C68B C67B C80B 120.4(11) . .
C66B C67B C80B 109.9(7) . .
C67B C68B C47B 122.2(11) . .
C67B C68B C69B 120.5(10) . .
C47B C68B C69B 108.6(7) . .
C70B C69B C68B 106.1(7) . .
C70B C69B C82B 120.4(11) . .
C68B C69B C82B 123.1(11) . .
C69B C70B C48B 108.2(7) . .
C69B C70B C71B 123.9(11) . .
C48B C70B C71B 118.5(11) . .
C70B C71B C51B 120.9(10) . .
C70B C71B C72B 116.4(10) . .
C51B C71B C72B 115.7(10) . .
C73B C72B C54B 107.2(7) . .
C73B C72B C71B 119.1(10) . .
C54B C72B C71B 123.0(10) . .
C72B C73B C74B 106.3(7) . .
C72B C73B C82B 123.6(12) . .
C74B C73B C82B 119.9(12) . .
C75B C74B C55B 124.2(13) . .
C75B C74B C73B 120.8(13) . .
C55B C74B C73B 109.3(8) . .
C74B C75B C76B 119.0(13) . .
C74B C75B C58B 120.2(12) . .
C76B C75B C58B 110.8(8) . .
C77B C76B C75B 107.7(7) . .
C77B C76B C81B 114.9(12) . .
C75B C76B C81B 129.8(12) . .
C76B C77B C59B 107.1(7) . .
C76B C77B C78B 126.4(11) . .
C59B C77B C78B 116.7(10) . .
C77B C78B C62B 120.3(12) . .
C77B C78B C79B 116.5(13) . .
C62B C78B C79B 116.2(12) . .
C80B C79B C65B 107.3(8) . .
C80B C79B C78B 119.8(11) . .
C65B C79B C78B 120.4(12) . .
C79B C80B C67B 107.4(7) . .
C79B C80B C81B 120.3(12) . .
C67B C80B C81B 121.1(11) . .
C82B C81B C76B 108.0(12) . .
C82B C81B C80B 120.0(12) . .
C76B C81B C80B 121.7(15) . .
C81B C82B C73B 122.1(12) . .
C81B C82B C69B 114.2(12) . .
C73B C82B C69B 116.3(11) . .
C06H C01H C10H 132.7(19) . .
C06H C01H C02H 111.1(17) . .
C10H C01H C02H 107.1(12) . .
C03H C02H C12H 120.8(16) . .
C03H C02H C01H 122.7(17) . .
C12H C02H C01H 107.2(13) . .
C02H C03H C04H 122.5(18) . .
C02H C03H C15H 117.2(15) . .
C04H C03H C15H 112.3(15) . .
C03H C04H C18H 123.9(17) . .
C03H C04H C05H 118.1(17) . .
C18H C04H C05H 109.7(14) . .
C06H C05H C04H 116.4(17) . .
C06H C05H C20H 125.6(18) . .
C04H C05H C20H 107.6(13) . .
C05H C06H C01H 129(2) . .
C05H C06H C07H 109.0(16) . .
C01H C06H C07H 115.5(16) . .
C08H C07H C06H 115.3(14) . .
C08H C07H C22H 106.9(13) . .
C06H C07H C22H 127.4(17) . .
C09H C08H C07H 125.1(10) . .
C09H C08H C24H 116.0(9) . .
C07H C08H C24H 110.0(12) . .
C27H C09H C08H 121.1(12) . .
C27H C09H C10H 111.4(13) . .
C08H C09H C10H 119.2(10) . .
C01H C10H C11H 110.3(14) . .
C01H C10H C09H 111.8(16) . .
C11H C10H C09H 124.8(17) . .
C12H C11H C10H 104.9(13) . .
C12H C11H C29H 131.8(17) . .
C10H C11H C29H 115.5(15) . .
C02H C12H C11H 110.3(14) . .
C02H C12H C13H 129.2(17) . .
C11H C12H C13H 108.9(15) . .
C31H C13H C12H 120.7(17) . .
C31H C13H C14H 123.8(16) . .
C12H C13H C14H 107.7(15) . .
C15H C14H C34H 104.3(13) . .
C15H C14H C13H 119.4(16) . .
C34H C14H C13H 126.7(17) . .
C03H C15H C14H 124.8(16) . .
C03H C15H C16H 121.2(15) . .
C14H C15H C16H 105.0(13) . .
C17H C16H C35H 107.5(15) . .
C17H C16H C15H 128.6(17) . .
C35H C16H C15H 114.9(14) . .
C38H C17H C16H 128.4(17) . .
C38H C17H C18H 122.7(16) . .
C16H C17H C18H 103.6(14) . .
C04H C18H C19H 107.1(14) . .
C04H C18H C17H 128.8(16) . .
C19H C18H C17H 111.9(15) . .
C20H C19H C40H 117.8(17) . .
C20H C19H C18H 108.9(14) . .
C40H C19H C18H 126.3(16) . .
C19H C20H C21H 122.2(16) . .
C19H C20H C05H 106.7(13) . .
C21H C20H C05H 126.2(16) . .
C42H C21H C22H 111.6(18) . .
C42H C21H C20H 118.4(19) . .
C22H C21H C20H 109.6(16) . .
C21H C22H C23H 126.3(16) . .
C21H C22H C07H 120.5(13) . .
C23H C22H C07H 107.1(14) . .
C44H C23H C24H 122.1(14) . .
C44H C23H C22H 119.8(16) . .
C24H C23H C22H 109.5(15) . .
C25H C24H C23H 119.6(15) . .
C25H C24H C08H 125.3(14) . .
C23H C24H C08H 106.5(13) . .
C24H C25H C26H 112.2(14) . .
C24H C25H C46H 121.0(15) . .
C26H C25H C46H 118.6(16) . .
C27H C26H C49H 105.2(13) . .
C27H C26H C25H 121.8(16) . .
C49H C26H C25H 120.0(17) . .
C09H C27H C26H 123.1(15) . .
C09H C27H C28H 127.7(17) . .
C26H C27H C28H 105.0(12) . .
C29H C28H C50H 108.4(15) . .
C29H C28H C27H 121.0(18) . .
C50H C28H C27H 114.3(14) . .
C28H C29H C30H 121.7(10) . .
C28H C29H C11H 117.8(13) . .
C30H C29H C11H 112.8(10) . .
C29H C30H C52H 128.8(8) . .
C29H C30H C31H 117.3(8) . .
C52H C30H C31H 109.3(12) . .
C13H C31H C32H 109.7(13) . .
C13H C31H C30H 128.3(15) . .
C32H C31H C30H 111.0(12) . .
C31H C32H C33H 127.8(13) . .
C31H C32H C53H 99.0(12) . .
C33H C32H C53H 128.6(15) . .
C34H C33H C32H 126.0(16) . .
C34H C33H C56H 113.8(15) . .
C32H C33H C56H 109.9(15) . .
C33H C34H C35H 122.7(17) . .
C33H C34H C14H 105.9(16) . .
C35H C34H C14H 116.8(14) . .
C36H C35H C34H 125.3(16) . .
C36H C35H C16H 129.0(17) . .
C34H C35H C16H 98.4(13) . .
C35H C36H C37H 117.4(16) . .
C35H C36H C57H 115.9(16) . .
C37H C36H C57H 115.6(15) . .
C60H C37H C38H 111.3(14) . .
C60H C37H C36H 122.1(16) . .
C38H C37H C36H 113.5(14) . .
C17H C38H C39H 122.4(16) . .
C17H C38H C37H 124.0(16) . .
C39H C38H C37H 106.7(13) . .
C40H C39H C61H 124.2(17) . .
C40H C39H C38H 123.3(17) . .
C61H C39H C38H 105.7(13) . .
C39H C40H C41H 121.8(19) . .
C39H C40H C19H 113.1(17) . .
C41H C40H C19H 114.7(16) . .
C40H C41H C63H 113.9(15) . .
C40H C41H C42H 125.9(18) . .
C63H C41H C42H 106.6(14) . .
C21H C42H C43H 124.6(19) . .
C21H C42H C41H 118.8(16) . .
C43H C42H C41H 111.7(15) . .
C42H C43H C44H 127(2) . .
C42H C43H C64H 104.0(15) . .
C44H C43H C64H 119.8(16) . .
C45H C44H C23H 115.1(15) . .
C45H C44H C43H 125.1(17) . .
C23H C44H C43H 109.9(16) . .
C44H C45H C46H 125.9(16) . .
C44H C45H C66H 105.6(16) . .
C46H C45H C66H 118.7(16) . .
C25H C46H C45H 116.2(15) . .
C25H C46H C47H 116.1(15) . .
C45H C46H C47H 117.9(15) . .
C48H C47H C68H 112.9(13) . .
C48H C47H C46H 121.9(16) . .
C68H C47H C46H 118.3(15) . .
C49H C48H C47H 123.7(16) . .
C49H C48H C70H 126.8(16) . .
C47H C48H C70H 102.3(13) . .
C48H C49H C50H 119.8(15) . .
C48H C49H C26H 119.4(15) . .
C50H C49H C26H 114.8(14) . .
C51H C50H C28H 133.0(19) . .
C51H C50H C49H 117.4(16) . .
C28H C50H C49H 99.4(13) . .
C50H C51H C52H 113.5(16) . .
C50H C51H C71H 122.2(16) . .
C52H C51H C71H 117.1(15) . .
C30H C52H C51H 113.2(14) . .
C30H C52H C53H 103.2(13) . .
C51H C52H C53H 122.1(17) . .
C54H C53H C52H 120.0(13) . .
C54H C53H C32H 118.0(16) . .
C52H C53H C32H 116.2(13) . .
C53H C54H C55H 118.9(16) . .
C53H C54H C72H 120.2(16) . .
C55H C54H C72H 109.4(15) . .
C74H C55H C54H 104.1(14) . .
C74H C55H C56H 121.3(18) . .
C54H C55H C56H 126.5(17) . .
C55H C56H C33H 117.7(15) . .
C55H C56H C57H 113.4(16) . .
C33H C56H C57H 124.4(15) . .
C58H C57H C56H 114.1(16) . .
C58H C57H C36H 119.1(14) . .
C56H C57H C36H 117.0(15) . .
C75H C58H C59H 103.2(9) . .
C75H C58H C57H 128.5(16) . .
C59H C58H C57H 120.4(10) . .
C77H C59H C60H 115.7(13) . .
C77H C59H C58H 113.1(10) . .
C60H C59H C58H 121.1(11) . .
C59H C60H C37H 121.2(15) . .
C59H C60H C61H 131.7(16) . .
C37H C60H C61H 102.8(11) . .
C62H C61H C39H 117.9(17) . .
C62H C61H C60H 112.5(17) . .
C39H C61H C60H 111.8(14) . .
C61H C62H C63H 115.9(10) . .
C61H C62H C78H 119.9(14) . .
C63H C62H C78H 118.9(10) . .
C64H C63H C41H 107.0(12) . .
C64H C63H C62H 118.2(11) . .
C41H C63H C62H 125.1(11) . .
C65H C64H C63H 120.3(15) . .
C65H C64H C43H 121.3(16) . .
C63H C64H C43H 110.6(13) . .
C64H C65H C79H 125.0(18) . .
C64H C65H C66H 112.8(18) . .
C79H C65H C66H 111.0(15) . .
C67H C66H C65H 103.8(13) . .
C67H C66H C45H 117.3(15) . .
C65H C66H C45H 135.3(19) . .
C68H C67H C66H 122.8(17) . .
C68H C67H C80H 117.9(16) . .
C66H C67H C80H 110.6(14) . .
C67H C68H C47H 124.2(17) . .
C67H C68H C69H 119.2(17) . .
C47H C68H C69H 106.8(13) . .
C70H C69H C68H 104.3(13) . .
C70H C69H C82H 120.1(15) . .
C68H C69H C82H 128.2(16) . .
C69H C70H C48H 113.6(13) . .
C69H C70H C71H 120.4(16) . .
C48H C70H C71H 117.0(16) . .
C70H C71H C72H 121.8(16) . .
C70H C71H C51H 116.6(14) . .
C72H C71H C51H 115.1(14) . .
C73H C72H C54H 109.7(15) . .
C73H C72H C71H 117.0(16) . .
C54H C72H C71H 122.9(15) . .
C72H C73H C74H 103.3(14) . .
C72H C73H C82H 122.8(16) . .
C74H C73H C82H 127.2(18) . .
C75H C74H C55H 127.5(17) . .
C75H C74H C73H 113.1(15) . .
C55H C74H C73H 112.9(15) . .
C74H C75H C58H 114.7(17) . .
C74H C75H C76H 121.6(17) . .
C58H C75H C76H 110.9(14) . .
C77H C76H C75H 108.7(13) . .
C77H C76H C81H 115.5(15) . .
C75H C76H C81H 129.6(17) . .
C76H C77H C59H 103.6(12) . .
C76H C77H C78H 125.5(16) . .
C59H C77H C78H 118.0(15) . .
C79H C78H C77H 114.4(15) . .
C79H C78H C62H 117.1(15) . .
C77H C78H C62H 121.4(15) . .
C65H C79H C80H 106.1(14) . .
C65H C79H C78H 120.3(18) . .
C80H C79H C78H 124.3(17) . .
C79H C80H C67H 107.8(14) . .
C79H C80H C81H 117.2(17) . .
C67H C80H C81H 123.7(17) . .
C82H C81H C76H 108.5(16) . .
C82H C81H C80H 120.5(16) . .
C76H C81H C80H 122.1(17) . .
C81H C82H C69H 110.1(15) . .
C81H C82H C73H 118.8(17) . .
C69H C82H C73H 117.4(17) . .
Sm6 Sm5 Sm4 160.3(12) . .
Sm6 Sm5 Sm1 64.2(6) . .
Sm4 Sm5 Sm1 103.8(4) . .
Sm6 Sm5 Sm2 95.3(7) . .
Sm4 Sm5 Sm2 72.8(4) . .
Sm1 Sm5 Sm2 31.4(3) . .
Sm6 Sm5 Sm3 79.4(7) . .
Sm4 Sm5 Sm3 86.5(4) . .
Sm1 Sm5 Sm3 18.26(18) . .
Sm2 Sm5 Sm3 17.14(16) . .
Sm6 Sm5 Sm7 70.8(8) . .
Sm4 Sm5 Sm7 91.9(5) . .
Sm1 Sm5 Sm7 25.1(3) . .
Sm2 Sm5 Sm7 32.7(5) . .
Sm3 Sm5 Sm7 17.3(4) . .
Sm2 Sm3 Sm1 81.6(8) . .
Sm2 Sm3 Sm7 145.8(9) . .
Sm1 Sm3 Sm7 107.5(11) . .
Sm2 Sm3 Sm6 65.5(8) . .
Sm1 Sm3 Sm6 31.6(6) . .
Sm7 Sm3 Sm6 105.0(9) . .
Sm2 Sm3 Sm5 50.4(4) . .
Sm1 Sm3 Sm5 44.2(5) . .
Sm7 Sm3 Sm5 114.0(7) . .
Sm6 Sm3 Sm5 16.1(6) . .
Sm2 Sm3 Sm4 36.8(3) . .
Sm1 Sm3 Sm4 61.8(5) . .
Sm7 Sm3 Sm4 118.3(7) . .
Sm6 Sm3 Sm4 34.1(8) . .
Sm5 Sm3 Sm4 18.3(3) . .
Sm3 Sm2 Sm1 52.6(6) . .
Sm3 Sm2 Sm7 19.0(6) . .
Sm1 Sm2 Sm7 60.7(7) . .
Sm3 Sm2 Sm4 129.4(4) . .
Sm1 Sm2 Sm4 90.9(5) . .
Sm7 Sm2 Sm4 117.4(5) . .
Sm3 Sm2 Sm5 112.4(5) . .
Sm1 Sm2 Sm5 68.3(5) . .
Sm7 Sm2 Sm5 106.1(6) . .
Sm4 Sm2 Sm5 22.9(3) . .
Sm3 Sm2 Sm6 95.8(9) . .
Sm1 Sm2 Sm6 50.6(9) . .
Sm7 Sm2 Sm6 92.4(8) . .
Sm4 Sm2 Sm6 40.3(9) . .
Sm5 Sm2 Sm6 17.9(6) . .
Sm5 Sm4 Sm6 9.1(6) . .
Sm5 Sm4 Sm2 84.4(3) . .
Sm6 Sm4 Sm2 79.2(4) . .
Sm5 Sm4 Sm1 56.1(3) . .
Sm6 Sm4 Sm1 50.6(4) . .
Sm2 Sm4 Sm1 28.6(3) . .
Sm5 Sm4 Sm3 75.1(3) . .
Sm6 Sm4 Sm3 68.7(4) . .
Sm2 Sm4 Sm3 13.79(14) . .
Sm1 Sm4 Sm3 19.79(17) . .
Sm5 Sm4 Sm7 73.3(4) . .
Sm6 Sm4 Sm7 65.3(5) . .
Sm2 Sm4 Sm7 28.6(4) . .
Sm1 Sm4 Sm7 26.4(3) . .
Sm3 Sm4 Sm7 15.9(4) . .
Sm3 Sm1 Sm2 45.8(4) . .
Sm3 Sm1 Sm7 38.6(9) . .
Sm2 Sm1 Sm7 80.0(9) . .
Sm3 Sm1 Sm6 133.3(8) . .
Sm2 Sm1 Sm6 100.7(12) . .
Sm7 Sm1 Sm6 122.6(6) . .
Sm3 Sm1 Sm5 117.6(6) . .
Sm2 Sm1 Sm5 80.3(6) . .
Sm7 Sm1 Sm5 121.4(5) . .
Sm6 Sm1 Sm5 20.6(9) . .
Sm3 Sm1 Sm4 98.5(5) . .
Sm2 Sm1 Sm4 60.5(5) . .
Sm7 Sm1 Sm4 111.0(5) . .
Sm6 Sm1 Sm4 40.3(11) . .
Sm5 Sm1 Sm4 20.1(3) . .
Sm5 Sm6 Sm4 10.7(7) . .
Sm5 Sm6 Sm1 95.2(11) . .
Sm4 Sm6 Sm1 89.2(10) . .
Sm5 Sm6 Sm2 66.9(9) . .
Sm4 Sm6 Sm2 60.5(7) . .
Sm1 Sm6 Sm2 28.6(4) . .
Sm5 Sm6 Sm3 84.6(9) . .
Sm4 Sm6 Sm3 77.1(7) . .
Sm1 Sm6 Sm3 15.1(3) . .
Sm2 Sm6 Sm3 18.74(15) . .
Sm5 Sm6 Sm7 96.1(10) . .
Sm4 Sm6 Sm7 86.8(6) . .
Sm1 Sm6 Sm7 26.2(4) . .
Sm2 Sm6 Sm7 36.2(5) . .
Sm3 Sm6 Sm7 19.3(4) . .
Sm3 Sm7 Sm1 33.9(5) . .
Sm3 Sm7 Sm2 15.2(4) . .
Sm1 Sm7 Sm2 39.4(5) . .
Sm3 Sm7 Sm6 55.7(7) . .
Sm1 Sm7 Sm6 31.2(3) . .
Sm2 Sm7 Sm6 51.4(6) . .
Sm3 Sm7 Sm5 48.7(5) . .
Sm1 Sm7 Sm5 33.5(3) . .
Sm2 Sm7 Sm5 41.2(3) . .
Sm6 Sm7 Sm5 13.1(5) . .
Sm3 Sm7 Sm4 45.8(5) . .
Sm1 Sm7 Sm4 42.6(4) . .
Sm2 Sm7 Sm4 34.1(3) . .
Sm6 Sm7 Sm4 27.9(7) . .
Sm5 Sm7 Sm4 14.9(2) . .
C06S C01S C02S 118.7(7) . .
C05S C04S C03S 117.7(7) . .
C03S C02S C01S 120.1(8) . .
C06S C05S C04S 121.4(7) . .
C02S C03S C04S 121.3(7) . .
C05S C06S C01S 120.9(6) . .
C11S Cl21 C11S 35.4 . 6_565
C11S Cl22 C11S 35.4 . 6_565
C11S Cl23 C11S 35.4 6_565 .
C11S C11S Cl23 72.3 6_565 .
C11S C11S Cl21 72.3 6_565 .
Cl23 C11S Cl21 111.2 . .
C11S C11S Cl22 72.3 6_565 .
Cl23 C11S Cl22 111.2 . .
Cl21 C11S Cl22 111.2 . .

loop_
_geom_bond_atom_site_label_1
_geom_bond_atom_site_label_2
_geom_bond_distance
_geom_bond_site_symmetry_2
Ni N1 1.955(4) .
Ni N2 1.956(4) .
Ni N3 1.963(3) .
Ni C22B 2.751(10) .
N1 C6P 1.381(4) .
N2 C15P 1.377(4) .
C3P C5P 1.366(5) .
C3P N3 1.386(4) .
C3P C2P 1.454(5) .
C6P C5P 1.374(5) .
C6P C7P 1.452(4) .
C2P C4P 1.353(5) .
C2P C10P 1.491(5) .
C1P C14P 1.373(4) .
C1P N3 1.378(4) .
C1P C4P 1.445(5) .
C4P C12P 1.509(5) .
C7P C8P 1.500(5) .
C15P C14P 1.385(5) .
C15P C16P 1.443(4) .
C16P C17P 1.498(5) .
C17P C18P 1.524(6) .
C8P C9P 1.526(6) .
C12P C13P 1.530(6) .
C10P C11P 1.546(6) .
C01B C06B 1.354(15) .
C01B C10B 1.461(14) .
C01B C02B 1.471(14) .
C02B C03B 1.341(16) .
C02B C12B 1.463(13) .
C03B C04B 1.327(16) .
C03B C15B 1.44(2) .
C04B C18B 1.452(13) .
C04B C05B 1.465(14) .
C05B C06B 1.381(15) .
C05B C20B 1.483(14) .
C06B C07B 1.455(19) .
C07B C08B 1.513(13) .
C07B C22B 1.542(13) .
C08B C09B 1.415(16) .
C08B C24B 1.474(13) .
C09B C27B 1.349(13) .
C09B C10B 1.466(8) .
C10B C11B 1.459(13) .
C11B C29B 1.461(10) .
C11B C12B 1.500(14) .
C12B C13B 1.448(9) .
C13B C31B 1.337(16) .
C13B C14B 1.52(2) .
C14B C34B 1.450(14) .
C14B C15B 1.490(14) .
C15B C16B 1.486(14) .
C16B C17B 1.372(19) .
C16B C35B 1.482(14) .
C17B C38B 1.337(15) .
C17B C18B 1.457(9) .
C18B C19B 1.440(14) .
C19B C20B 1.469(13) .
C19B C40B 1.464(10) .
C20B C21B 1.447(9) .
C21B C42B 1.317(14) .
C21B C22B 1.418(17) .
C22B C23B 1.484(13) .
C23B C44B 1.381(14) .
C23B C24B 1.508(14) .
C24B C25B 1.430(15) .
C25B C46B 1.461(9) .
C25B C26B 1.463(9) .
C26B C27B 1.444(12) .
C26B C49B 1.454(12) .
C27B C28B 1.477(12) .
C28B C29B 1.380(13) .
C28B C50B 1.460(12) .
C29B C30B 1.386(13) .
C30B C52B 1.430(12) .
C30B C31B 1.462(13) .
C31B C32B 1.445(12) .
C32B C53B 1.443(12) .
C32B C33B 1.488(9) .
C33B C34B 1.368(15) .
C33B C56B 1.493(10) .
C34B C35B 1.481(14) .
C35B C36B 1.422(15) .
C36B C37B 1.441(9) .
C36B C57B 1.487(10) .
C37B C38B 1.431(12) .
C37B C60B 1.451(12) .
C38B C39B 1.456(12) .
C39B C40B 1.380(14) .
C39B C61B 1.441(11) .
C40B C41B 1.398(11) .
C41B C42B 1.443(12) .
C41B C63B 1.453(12) .
C42B C43B 1.448(12) .
C43B C64B 1.444(12) .
C43B C44B 1.476(9) .
C44B C45B 1.464(9) .
C45B C46B 1.468(7) .
C45B C66B 1.496(9) .
C46B C47B 1.476(8) .
C47B C48B 1.368(11) .
C47B C68B 1.383(12) .
C48B C49B 1.348(9) .
C48B C70B 1.406(11) .
C49B C50B 1.459(12) .
C50B C51B 1.407(13) .
C51B C52B 1.401(13) .
C51B C71B 1.477(9) .
C52B C53B 1.443(12) .
C53B C54B 1.349(9) .
C54B C55B 1.364(12) .
C54B C72B 1.397(11) .
C55B C74B 1.341(12) .
C55B C56B 1.491(9) .
C56B C57B 1.477(7) .
C57B C58B 1.469(9) .
C58B C75B 1.387(12) .
C58B C59B 1.392(12) .
C59B C60B 1.366(9) .
C59B C77B 1.374(10) .
C60B C61B 1.424(12) .
C61B C62B 1.409(12) .
C62B C63B 1.439(15) .
C62B C78B 1.463(9) .
C63B C64B 1.469(12) .
C64B C65B 1.345(9) .
C65B C79B 1.383(12) .
C65B C66B 1.411(12) .
C66B C67B 1.387(13) .
C67B C68B 1.313(13) .
C67B C80B 1.424(12) .
C68B C69B 1.451(12) .
C69B C70B 1.370(12) .
C69B C82B 1.469(8) .
C70B C71B 1.444(9) .
C71B C72B 1.493(10) .
C72B C73B 1.386(13) .
C73B C74B 1.408(13) .
C73B C82B 1.459(9) .
C74B C75B 1.276(12) .
C75B C76B 1.372(13) .
C76B C77B 1.358(12) .
C76B C81B 1.457(9) .
C77B C78B 1.450(9) .
C78B C79B 1.467(9) .
C79B C80B 1.368(13) .
C80B C81B 1.467(9) .
C81B C82B 1.434(16) .
C01H C06H 1.358(16) .
C01H C10H 1.450(15) .
C01H C02H 1.477(15) .
C02H C03H 1.341(17) .
C02H C12H 1.448(14) .
C03H C04H 1.356(16) .
C03H C15H 1.42(2) .
C04H C18H 1.426(15) .
C04H C05H 1.451(15) .
C05H C06H 1.356(17) .
C05H C20H 1.480(14) .
C06H C07H 1.46(2) .
C07H C08H 1.499(14) .
C07H C22H 1.516(15) .
C08H C09H 1.409(18) .
C08H C24H 1.500(14) .
C09H C27H 1.315(15) .
C09H C10H 1.468(14) .
C10H C11H 1.469(15) .
C11H C12H 1.472(15) .
C11H C29H 1.484(16) .
C12H C13H 1.466(15) .
C13H C31H 1.332(16) .
C13H C14H 1.55(3) .
C14H C15H 1.485(15) .
C14H C34H 1.487(15) .
C15H C16H 1.508(15) .
C16H C17H 1.38(2) .
C16H C35H 1.491(15) .
C17H C38H 1.332(17) .
C17H C18H 1.477(14) .
C18H C19H 1.477(15) .
C19H C20H 1.450(15) .
C19H C40H 1.494(19) .
C20H C21H 1.466(15) .
C21H C42H 1.319(17) .
C21H C22H 1.43(2) .
C22H C23H 1.514(14) .
C23H C44H 1.427(17) .
C23H C24H 1.492(14) .
C24H C25H 1.404(16) .
C25H C26H 1.462(15) .
C25H C46H 1.452(16) .
C26H C27H 1.436(14) .
C26H C49H 1.448(14) .
C27H C28H 1.450(14) .
C28H C29H 1.340(15) .
C28H C50H 1.447(14) .
C29H C30H 1.380(14) .
C30H C52H 1.403(13) .
C30H C31H 1.486(13) .
C31H C32H 1.451(13) .
C32H C33H 1.465(16) .
C32H C53H 1.486(13) .
C33H C34H 1.403(17) .
C33H C56H 1.502(19) .
C34H C35H 1.475(15) .
C35H C36H 1.394(17) .
C36H C37H 1.457(16) .
C36H C57H 1.522(18) .
C37H C60H 1.439(14) .
C37H C38H 1.459(13) .
C38H C39H 1.454(14) .
C39H C40H 1.373(15) .
C39H C61H 1.450(14) .
C40H C41H 1.389(15) .
C41H C63H 1.456(13) .
C41H C42H 1.461(14) .
C42H C43H 1.441(13) .
C43H C44H 1.450(16) .
C43H C64H 1.478(14) .
C44H C45H 1.422(16) .
C45H C46H 1.466(17) .
C45H C66H 1.492(15) .
C46H C47H 1.465(14) .
C47H C48H 1.375(14) .
C47H C68H 1.389(14) .
C48H C49H 1.321(17) .
C48H C70H 1.405(14) .
C49H C50H 1.442(14) .
C50H C51H 1.398(16) .
C51H C52H 1.403(16) .
C51H C71H 1.492(16) .
C52H C53H 1.442(14) .
C53H C54H 1.326(17) .
C54H C55H 1.387(14) .
C54H C72H 1.394(14) .
C55H C74H 1.374(14) .
C55H C56H 1.491(18) .
C56H C57H 1.504(18) .
C57H C58H 1.487(15) .
C58H C75H 1.343(13) .
C58H C59H 1.406(13) .
C59H C77H 1.385(13) .
C59H C60H 1.398(16) .
C60H C61H 1.459(14) .
C61H C62H 1.367(15) .
C62H C63H 1.478(18) .
C62H C78H 1.515(15) .
C63H C64H 1.454(13) .
C64H C65H 1.353(18) .
C65H C79H 1.393(14) .
C65H C66H 1.415(14) .
C66H C67H 1.391(14) .
C67H C68H 1.332(17) .
C67H C80H 1.399(14) .
C68H C69H 1.422(13) .
C69H C70H 1.388(14) .
C69H C82H 1.478(14) .
C70H C71H 1.436(15) .
C71H C72H 1.481(18) .
C72H C73H 1.380(14) .
C73H C74H 1.412(14) .
C73H C82H 1.481(14) .
C74H C75H 1.307(17) .
C75H C76H 1.400(14) .
C76H C77H 1.381(14) .
C76H C81H 1.467(15) .
C77H C78H 1.485(18) .
C78H C79H 1.446(16) .
C79H C80H 1.393(14) .
C80H C81H 1.486(14) .
C81H C82H 1.42(2) .
Sm5 Sm6 0.69(3) .
Sm5 Sm4 0.806(12) .
Sm5 Sm1 1.945(8) .
Sm5 Sm2 2.064(6) .
Sm5 Sm3 2.475(6) .
Sm5 Sm7 3.010(14) .
Sm3 Sm2 0.789(5) .
Sm3 Sm1 0.875(7) .
Sm3 Sm7 0.98(2) .
Sm3 Sm6 2.443(8) .
Sm3 Sm4 2.556(6) .
Sm2 Sm1 1.090(9) .
Sm2 Sm7 1.69(2) .
Sm2 Sm4 1.981(7) .
Sm2 Sm6 2.235(13) .
Sm4 Sm6 1.47(3) .
Sm4 Sm1 2.277(7) .
Sm4 Sm7 3.141(14) .
Sm1 Sm7 1.498(18) .
Sm1 Sm6 1.759(10) .
Sm6 Sm7 2.858(15) .
C01S C06S 1.391(10) .
C01S C02S 1.408(12) .
C04S C05S 1.386(10) .
C04S C03S 1.420(13) .
C02S C03S 1.343(15) .
C05S C06S 1.349(10) .
Cl21 C11S 1.7763 .
Cl21 C11S 1.7763 6_565
Cl22 C11S 1.7764 .
Cl22 C11S 1.7764 6_565
Cl23 C11S 1.7760 6_565
Cl23 C11S 1.7760 .
C11S C11S 1.0793 6_565

loop_
_platon_squeeze_void_nr
_platon_squeeze_void_average_x
_platon_squeeze_void_average_y
_platon_squeeze_void_average_z
_platon_squeeze_void_volume
_platon_squeeze_void_count_electrons
_platon_squeeze_void_content
1 0.576 0.000 0.073 7 1 ' '
2 0.500 0.000 0.500 301 43 ' '
3 0.424 0.000 0.927 7 1 ' '
4 0.000 0.500 0.500 301 43 ' '
5 0.076 0.500 0.073 7 1 ' '
6 0.924 0.500 0.927 7 1 ' '
